data_4346971
loop_
_publ_author_name
'Jess, Kristof'
'Baabe, Dirk'
'Bannenberg, Thomas'
'Brandhorst, Kai'
'Freytag, Matthias'
'Jones, Peter G.'
'Tamm, Matthias'

_publ_section_title
;
 Ni-Fe and Pd-Fe Interactions in Nickel(II) and Palladium(II) Complexes of
 a Ferrocene-Bridged Bis(imidazolin-2-imine) Ligand.
;
_journal_issue 24
_journal_name_full 'Inorganic chemistry'
_journal_page_first 12032
_journal_page_last 12045
_journal_paper_doi 10.1021/acs.inorgchem.5b02457
_journal_volume 54
_journal_year 2015
_chemical_formula_sum 'C66 H100 Cl10 Fe2 N12 Pd3'
_chemical_formula_weight 1846.98
_space_group_IT_number 2
_space_group_name_Hall '-P 1'
_space_group_name_H-M_alt 'P -1'
_symmetry_cell_setting triclinic
_symmetry_space_group_name_H-M 'P -1'
_atom_sites_solution_hydrogens geom
_atom_sites_solution_primary direct
_atom_sites_solution_secondary difmap
_audit_creation_method SHELXL-97
_cell_angle_alpha 64.701(4)
_cell_angle_beta 77.450(4)
_cell_angle_gamma 86.256(3)
_cell_formula_units_Z 2
_cell_length_a 9.5188(4)
_cell_length_b 21.3194(9)
_cell_length_c 21.5891(9)
_cell_measurement_reflns_used 15750
_cell_measurement_temperature 100(2)
_cell_measurement_theta_max 26.7880
_cell_measurement_theta_min 2.5850
_cell_volume 3864.5(3)
_computing_cell_refinement
; 
CrysAlisPro, Agilent Technologies, 
Version 1.171.36.28 (release 01-02-2013 CrysAlis171 .NET) 
(compiled Feb  1 2013,16:14:44) 
;
_computing_data_collection
; 
CrysAlisPro, Agilent Technologies, 
Version 1.171.36.28 (release 01-02-2013 CrysAlis171 .NET) 
(compiled Feb  1 2013,16:14:44)  
;
_computing_data_reduction
; 
CrysAlisPro, Agilent Technologies, 
Version 1.171.36.28 (release 01-02-2013 CrysAlis171 .NET) 
(compiled Feb  1 2013,16:14:44)  
;
_computing_molecular_graphics 'Bruker XP'
_computing_publication_material SHELXL-97
_computing_structure_refinement 'SHELXL-97 (Sheldrick, 1997)'
_computing_structure_solution 'SHELXS-97 (Sheldrick, 1990)'
_diffrn_ambient_temperature 100(2)
_diffrn_detector_area_resol_mean 16.1419
_diffrn_measured_fraction_theta_full 0.999
_diffrn_measured_fraction_theta_max 0.999
_diffrn_measurement_device_type 'Oxford Diffraction Xcalibur, Eos'
_diffrn_measurement_method '\w scans'
_diffrn_radiation_monochromator graphite
_diffrn_radiation_source 'Enhance (Mo) X-ray Source'
_diffrn_radiation_type 'Mo K\a'
_diffrn_radiation_wavelength 0.71073
_diffrn_reflns_av_R_equivalents 0.0898
_diffrn_reflns_av_sigmaI/netI 0.0725
_diffrn_reflns_limit_h_max 11
_diffrn_reflns_limit_h_min -11
_diffrn_reflns_limit_k_max 26
_diffrn_reflns_limit_k_min -26
_diffrn_reflns_limit_l_max 26
_diffrn_reflns_limit_l_min -26
_diffrn_reflns_number 131919
_diffrn_reflns_theta_full 26.37
_diffrn_reflns_theta_max 26.37
_diffrn_reflns_theta_min 2.19
_exptl_absorpt_coefficient_mu 1.444
_exptl_absorpt_correction_T_max 1.00000
_exptl_absorpt_correction_T_min 0.93795
_exptl_absorpt_correction_type multi-scan
_exptl_absorpt_process_details
; 
CrysAlisPro, Agilent Technologies, 
Version 1.171.36.28 (release 01-02-2013 CrysAlis171 .NET) 
(compiled Feb  1 2013,16:14:44)  
;
_exptl_crystal_colour 'intense red'
_exptl_crystal_density_diffrn 1.587
_exptl_crystal_density_method 'not measured'
_exptl_crystal_description plate
_exptl_crystal_F_000 1880
_exptl_crystal_size_max 0.22
_exptl_crystal_size_mid 0.18
_exptl_crystal_size_min 0.03
_refine_diff_density_max 2.063
_refine_diff_density_min -1.048
_refine_diff_density_rms 0.121
_refine_ls_extinction_method none
_refine_ls_goodness_of_fit_ref 1.058
_refine_ls_hydrogen_treatment constr
_refine_ls_matrix_type full
_refine_ls_number_parameters 862
_refine_ls_number_reflns 15773
_refine_ls_number_restraints 0
_refine_ls_restrained_S_all 1.058
_refine_ls_R_factor_all 0.0715
_refine_ls_R_factor_gt 0.0452
_refine_ls_shift/su_max 0.002
_refine_ls_shift/su_mean 0.000
_refine_ls_structure_factor_coef Fsqd
_refine_ls_weighting_details 'calc w=1/[\s^2^(Fo^2^)+(0.0380P)^2^+1.5533P] where P=(Fo^2^+2Fc^2^)/3'
_refine_ls_weighting_scheme calc
_refine_ls_wR_factor_gt 0.0966
_refine_ls_wR_factor_ref 0.1089
_reflns_number_gt 11549
_reflns_number_total 15773
_reflns_threshold_expression >2sigma(I)
_cod_data_source_file ic5b02457_si_002.cif
_cod_data_source_block kress05
_cod_database_code 4346971

loop_
_symmetry_equiv_pos_as_xyz
'x, y, z'
'-x, -y, -z'

loop_
_atom_site_label
_atom_site_type_symbol
_atom_site_fract_x
_atom_site_fract_y
_atom_site_fract_z
_atom_site_U_iso_or_equiv
_atom_site_adp_type
_atom_site_occupancy
_atom_site_symmetry_multiplicity
_atom_site_calc_flag
_atom_site_refinement_flags
Pd1 Pd 0.07251(4) 0.311156(17) 0.880665(17) 0.01705(9) Uani 1 1 d .
Fe1 Fe 0.01216(7) 0.22156(3) 1.01512(3) 0.01838(15) Uani 1 1 d .
Cl1 Cl 0.13046(13) 0.38822(6) 0.75946(6) 0.0281(3) Uani 1 1 d .
N1 N 0.0865(4) 0.38025(17) 0.92221(18) 0.0163(8) Uani 1 1 d .
N2 N -0.1257(4) 0.45291(18) 0.89411(18) 0.0192(8) Uani 1 1 d .
N3 N 0.0773(4) 0.50166(17) 0.88416(18) 0.0175(8) Uani 1 1 d .
N4 N 0.0533(4) 0.22307(18) 0.86638(19) 0.0203(9) Uani 1 1 d .
N5 N 0.1608(4) 0.1836(2) 0.7800(2) 0.0258(9) Uani 1 1 d .
N6 N 0.3145(4) 0.21010(18) 0.82649(19) 0.0214(9) Uani 1 1 d .
C1 C 0.0562(5) 0.3279(2) 0.9892(2) 0.0183(10) Uani 1 1 d .
C2 C 0.1673(5) 0.2829(2) 1.0192(2) 0.0215(10) Uani 1 1 d .
H2 H 0.2659 0.2858 0.9969 0.026 Uiso 1 1 calc R
C3 C 0.1041(5) 0.2334(2) 1.0879(2) 0.0226(11) Uani 1 1 d .
H3 H 0.1533 0.1987 1.1199 0.027 Uiso 1 1 calc R
C4 C -0.0450(5) 0.2455(2) 1.0997(2) 0.0241(11) Uani 1 1 d .
H4 H -0.1133 0.2199 1.1414 0.029 Uiso 1 1 calc R
C5 C -0.0763(5) 0.3012(2) 1.0399(2) 0.0172(10) Uani 1 1 d .
H5 H -0.1693 0.3184 1.0339 0.021 Uiso 1 1 calc R
C6 C 0.0127(5) 0.1839(2) 0.9380(2) 0.0204(10) Uani 1 1 d .
C7 C 0.0957(5) 0.1416(2) 0.9884(2) 0.0239(11) Uani 1 1 d .
H7 H 0.1957 0.1335 0.9785 0.029 Uiso 1 1 calc R
C8 C 0.0035(6) 0.1143(2) 1.0546(3) 0.0295(12) Uani 1 1 d .
H8 H 0.0298 0.0824 1.0968 0.035 Uiso 1 1 calc R
C9 C -0.1354(5) 0.1417(2) 1.0488(3) 0.0304(12) Uani 1 1 d .
H9 H -0.2169 0.1325 1.0861 0.037 Uiso 1 1 calc R
C10 C -0.1304(5) 0.1852(2) 0.9773(3) 0.0256(11) Uani 1 1 d .
H10 H -0.2079 0.2111 0.9583 0.031 Uiso 1 1 calc R
C11 C 0.0116(5) 0.4404(2) 0.9033(2) 0.0170(10) Uani 1 1 d .
C12 C -0.1459(5) 0.5244(2) 0.8704(2) 0.0221(10) Uani 1 1 d .
C13 C -0.0209(5) 0.5540(2) 0.8657(2) 0.0209(10) Uani 1 1 d .
C14 C -0.2258(5) 0.3999(2) 0.8983(2) 0.0212(10) Uani 1 1 d .
H14 H -0.1779 0.3543 0.9165 0.025 Uiso 1 1 calc R
C15 C -0.2429(5) 0.4143(3) 0.8251(3) 0.0337(13) Uani 1 1 d .
H15A H -0.2997 0.4558 0.8073 0.051 Uiso 1 1 calc R
H15B H -0.2924 0.3745 0.8268 0.051 Uiso 1 1 calc R
H15C H -0.1477 0.4218 0.7939 0.051 Uiso 1 1 calc R
C16 C -0.3677(5) 0.3925(3) 0.9499(2) 0.0290(12) Uani 1 1 d .
H16A H -0.3492 0.3942 0.9921 0.043 Uiso 1 1 calc R
H16B H -0.4154 0.3480 0.9627 0.043 Uiso 1 1 calc R
H16C H -0.4300 0.4305 0.9283 0.043 Uiso 1 1 calc R
C17 C -0.2861(5) 0.5587(3) 0.8586(3) 0.0330(13) Uani 1 1 d .
H17A H -0.2761 0.6080 0.8476 0.050 Uiso 1 1 calc R
H17B H -0.3610 0.5364 0.9010 0.050 Uiso 1 1 calc R
H17C H -0.3131 0.5540 0.8194 0.050 Uiso 1 1 calc R
C18 C 0.0174(6) 0.6276(2) 0.8449(3) 0.0326(13) Uani 1 1 d .
H18A H 0.0835 0.6460 0.7990 0.049 Uiso 1 1 calc R
H18B H 0.0641 0.6307 0.8798 0.049 Uiso 1 1 calc R
H18C H -0.0701 0.6547 0.8422 0.049 Uiso 1 1 calc R
C19 C 0.2297(5) 0.5128(2) 0.8848(2) 0.0204(10) Uani 1 1 d .
H19 H 0.2510 0.5639 0.8592 0.024 Uiso 1 1 calc R
C20 C 0.3334(5) 0.4790(2) 0.8453(2) 0.0248(11) Uani 1 1 d .
H20A H 0.3365 0.4293 0.8752 0.037 Uiso 1 1 calc R
H20B H 0.4297 0.5004 0.8322 0.037 Uiso 1 1 calc R
H20C H 0.3011 0.4854 0.8029 0.037 Uiso 1 1 calc R
C21 C 0.2468(5) 0.4914(3) 0.9594(2) 0.0306(12) Uani 1 1 d .
H21A H 0.1746 0.5142 0.9820 0.046 Uiso 1 1 calc R
H21B H 0.3434 0.5053 0.9587 0.046 Uiso 1 1 calc R
H21C H 0.2334 0.4409 0.9855 0.046 Uiso 1 1 calc R
C22 C 0.1726(5) 0.2054(2) 0.8290(2) 0.0189(10) Uani 1 1 d .
C23 C 0.2964(6) 0.1735(3) 0.7473(3) 0.0327(13) Uani 1 1 d .
C24 C 0.3928(5) 0.1899(2) 0.7760(2) 0.0265(11) Uani 1 1 d .
C25 C 0.0225(6) 0.1739(3) 0.7629(3) 0.0420(15) Uani 1 1 d .
H25 H 0.0484 0.1584 0.7243 0.050 Uiso 1 1 calc R
C26 C -0.0525(6) 0.2422(3) 0.7339(3) 0.0447(15) Uani 1 1 d .
H26A H -0.0760 0.2606 0.7694 0.067 Uiso 1 1 calc R
H26B H -0.1413 0.2347 0.7217 0.067 Uiso 1 1 calc R
H26C H 0.0113 0.2755 0.6920 0.067 Uiso 1 1 calc R
C27 C -0.0687(7) 0.1165(3) 0.8235(3) 0.0583(19) Uani 1 1 d .
H27A H -0.0128 0.0743 0.8385 0.088 Uiso 1 1 calc R
H27B H -0.1536 0.1077 0.8092 0.088 Uiso 1 1 calc R
H27C H -0.0994 0.1299 0.8624 0.088 Uiso 1 1 calc R
C28 C 0.3210(7) 0.1425(3) 0.6950(3) 0.0492(16) Uani 1 1 d .
H28A H 0.4246 0.1384 0.6798 0.074 Uiso 1 1 calc R
H28B H 0.2807 0.1725 0.6544 0.074 Uiso 1 1 calc R
H28C H 0.2738 0.0964 0.7169 0.074 Uiso 1 1 calc R
C29 C 0.5512(5) 0.1843(3) 0.7619(3) 0.0428(15) Uani 1 1 d .
H29A H 0.5798 0.1478 0.8033 0.064 Uiso 1 1 calc R
H29B H 0.5966 0.2287 0.7514 0.064 Uiso 1 1 calc R
H29C H 0.5821 0.1728 0.7218 0.064 Uiso 1 1 calc R
C30 C 0.3780(5) 0.2372(2) 0.8673(3) 0.0241(11) Uani 1 1 d .
H30 H 0.2954 0.2444 0.9009 0.029 Uiso 1 1 calc R
C31 C 0.4511(5) 0.3084(3) 0.8213(3) 0.0396(14) Uani 1 1 d .
H31A H 0.5395 0.3035 0.7908 0.059 Uiso 1 1 calc R
H31B H 0.4748 0.3286 0.8510 0.059 Uiso 1 1 calc R
H31C H 0.3859 0.3387 0.7926 0.059 Uiso 1 1 calc R
C32 C 0.4753(5) 0.1860(3) 0.9121(3) 0.0318(12) Uani 1 1 d .
H32A H 0.4320 0.1391 0.9332 0.048 Uiso 1 1 calc R
H32B H 0.4863 0.1990 0.9492 0.048 Uiso 1 1 calc R
H32C H 0.5700 0.1870 0.8825 0.048 Uiso 1 1 calc R
Pd1' Pd 0.83446(4) 0.773369(16) 0.538413(17) 0.01562(9) Uani 1 1 d .
Fe1' Fe 0.82448(7) 0.81785(3) 0.63686(3) 0.01638(15) Uani 1 1 d .
Cl1' Cl 0.83322(14) 0.73127(6) 0.45351(6) 0.0303(3) Uani 1 1 d .
N1' N 0.8682(4) 0.68070(16) 0.61689(18) 0.0148(8) Uani 1 1 d .
N2' N 0.6494(4) 0.61256(17) 0.63442(18) 0.0170(8) Uani 1 1 d .
N3' N 0.8594(4) 0.56388(17) 0.63402(18) 0.0169(8) Uani 1 1 d .
N4' N 0.8052(4) 0.87586(17) 0.47838(18) 0.0172(8) Uani 1 1 d .
N5' N 0.8535(4) 0.97332(18) 0.36754(18) 0.0178(8) Uani 1 1 d .
N6' N 1.0342(4) 0.90519(18) 0.39206(19) 0.0196(8) Uani 1 1 d .
C1' C 0.8622(5) 0.7108(2) 0.6629(2) 0.0165(10) Uani 1 1 d .
C2' C 0.7449(5) 0.7205(2) 0.7123(2) 0.0176(10) Uani 1 1 d .
H2' H 0.6483 0.7042 0.7227 0.021 Uiso 1 1 calc R
C3' C 0.7983(5) 0.7588(2) 0.7428(2) 0.0204(10) Uani 1 1 d .
H3' H 0.7442 0.7714 0.7781 0.024 Uiso 1 1 calc R
C4' C 0.9466(5) 0.7752(2) 0.7115(2) 0.0224(11) Uani 1 1 d .
H4' H 1.0084 0.8004 0.7225 0.027 Uiso 1 1 calc R
C5' C 0.9868(5) 0.7477(2) 0.6616(2) 0.0220(11) Uani 1 1 d .
H5' H 1.0792 0.7524 0.6321 0.026 Uiso 1 1 calc R
C6' C 0.7902(5) 0.8897(2) 0.5359(2) 0.0198(10) Uani 1 1 d .
C7' C 0.6622(5) 0.8742(2) 0.5907(2) 0.0208(10) Uani 1 1 d .
H7' H 0.5753 0.8537 0.5920 0.025 Uiso 1 1 calc R
C8' C 0.6865(5) 0.8945(2) 0.6416(2) 0.0273(11) Uani 1 1 d .
H8' H 0.6184 0.8918 0.6821 0.033 Uiso 1 1 calc R
C9' C 0.8325(5) 0.9198(2) 0.6215(2) 0.0243(11) Uani 1 1 d .
H9' H 0.8782 0.9369 0.6464 0.029 Uiso 1 1 calc R
C10' C 0.8971(5) 0.9151(2) 0.5582(2) 0.0199(10) Uani 1 1 d .
H10' H 0.9947 0.9268 0.5344 0.024 Uiso 1 1 calc R
C11' C 0.7913(5) 0.6224(2) 0.6309(2) 0.0159(9) Uani 1 1 d .
C12' C 0.6298(5) 0.5455(2) 0.6398(2) 0.0192(10) Uani 1 1 d .
C13' C 0.7592(5) 0.5160(2) 0.6394(2) 0.0193(10) Uani 1 1 d .
C14' C 0.5409(5) 0.6663(2) 0.6300(2) 0.0213(10) Uani 1 1 d .
H14' H 0.5934 0.7085 0.6235 0.026 Uiso 1 1 calc R
C15' C 0.4731(5) 0.6873(3) 0.5666(3) 0.0319(12) Uani 1 1 d .
H15D H 0.5491 0.6982 0.5244 0.048 Uiso 1 1 calc R
H15E H 0.4153 0.7284 0.5613 0.048 Uiso 1 1 calc R
H15F H 0.4113 0.6490 0.5731 0.048 Uiso 1 1 calc R
C16' C 0.4288(5) 0.6456(2) 0.6978(2) 0.0223(10) Uani 1 1 d .
H16D H 0.3614 0.6107 0.7015 0.033 Uiso 1 1 calc R
H16E H 0.3759 0.6865 0.6980 0.033 Uiso 1 1 calc R
H16F H 0.4766 0.6261 0.7376 0.033 Uiso 1 1 calc R
C17' C 0.4892(5) 0.5156(2) 0.6431(3) 0.0265(11) Uani 1 1 d .
H17D H 0.4994 0.4663 0.6534 0.040 Uiso 1 1 calc R
H17E H 0.4606 0.5402 0.5979 0.040 Uiso 1 1 calc R
H17F H 0.4156 0.5207 0.6800 0.040 Uiso 1 1 calc R
C18' C 0.8016(5) 0.4468(2) 0.6411(3) 0.0268(11) Uani 1 1 d .
H18D H 0.7152 0.4194 0.6494 0.040 Uiso 1 1 calc R
H18E H 0.8536 0.4225 0.6790 0.040 Uiso 1 1 calc R
H18F H 0.8641 0.4530 0.5962 0.040 Uiso 1 1 calc R
C19' C 1.0178(5) 0.5541(2) 0.6270(2) 0.0207(10) Uani 1 1 d .
H19' H 1.0337 0.5039 0.6380 0.025 Uiso 1 1 calc R
C20' C 1.0947(5) 0.5950(3) 0.5520(3) 0.0353(13) Uani 1 1 d .
H20D H 1.0543 0.5818 0.5211 0.053 Uiso 1 1 calc R
H20E H 1.1975 0.5851 0.5472 0.053 Uiso 1 1 calc R
H20F H 1.0823 0.6447 0.5391 0.053 Uiso 1 1 calc R
C21' C 1.0742(5) 0.5683(2) 0.6802(3) 0.0255(11) Uani 1 1 d .
H21D H 1.0858 0.6185 0.6642 0.038 Uiso 1 1 calc R
H21E H 1.1675 0.5467 0.6855 0.038 Uiso 1 1 calc R
H21F H 1.0059 0.5489 0.7254 0.038 Uiso 1 1 calc R
C22' C 0.8964(5) 0.9161(2) 0.4175(2) 0.0170(10) Uani 1 1 d .
C23' C 0.9669(5) 0.9990(2) 0.3092(2) 0.0195(10) Uani 1 1 d .
C24' C 1.0787(5) 0.9572(2) 0.3236(2) 0.0216(10) Uani 1 1 d .
C25' C 0.7176(5) 1.0111(2) 0.3758(2) 0.0203(10) Uani 1 1 d .
H25' H 0.7115 1.0469 0.3279 0.024 Uiso 1 1 calc R
C26' C 0.7268(5) 1.0498(2) 0.4196(2) 0.0228(11) Uani 1 1 d .
H26D H 0.7295 1.0164 0.4676 0.034 Uiso 1 1 calc R
H26E H 0.6424 1.0786 0.4202 0.034 Uiso 1 1 calc R
H26F H 0.8144 1.0794 0.3994 0.034 Uiso 1 1 calc R
C27' C 0.5847(5) 0.9649(2) 0.4023(2) 0.0240(11) Uani 1 1 d .
H27D H 0.5891 0.9382 0.3747 0.036 Uiso 1 1 calc R
H27E H 0.4993 0.9935 0.3980 0.036 Uiso 1 1 calc R
H27F H 0.5793 0.9331 0.4517 0.036 Uiso 1 1 calc R
C28' C 0.9557(5) 1.0626(2) 0.2448(2) 0.0294(12) Uani 1 1 d .
H28D H 1.0494 1.0741 0.2122 0.044 Uiso 1 1 calc R
H28E H 0.9264 1.1013 0.2574 0.044 Uiso 1 1 calc R
H28F H 0.8839 1.0544 0.2225 0.044 Uiso 1 1 calc R
C29' C 1.2262(5) 0.9644(3) 0.2788(3) 0.0346(13) Uani 1 1 d .
H29D H 1.2285 1.0022 0.2323 0.052 Uiso 1 1 calc R
H29E H 1.2502 0.9209 0.2743 0.052 Uiso 1 1 calc R
H29F H 1.2965 0.9747 0.3006 0.052 Uiso 1 1 calc R
C30' C 1.1273(5) 0.8534(2) 0.4350(2) 0.0215(10) Uani 1 1 d .
H30' H 1.0648 0.8275 0.4823 0.026 Uiso 1 1 calc R
C31' C 1.2474(5) 0.8887(3) 0.4460(3) 0.0328(13) Uani 1 1 d .
H31D H 1.3238 0.9055 0.4036 0.049 Uiso 1 1 calc R
H31E H 1.2868 0.8554 0.4856 0.049 Uiso 1 1 calc R
H31F H 1.2090 0.9280 0.4560 0.049 Uiso 1 1 calc R
C32' C 1.1814(5) 0.8001(2) 0.4080(3) 0.0359(13) Uani 1 1 d .
H32D H 1.0998 0.7784 0.4027 0.054 Uiso 1 1 calc R
H32E H 1.2320 0.7645 0.4412 0.054 Uiso 1 1 calc R
H32F H 1.2476 0.8226 0.3625 0.054 Uiso 1 1 calc R
Pd2 Pd 0.42111(4) 0.796157(18) 0.821625(18) 0.02244(10) Uani 1 1 d .
Cl2 Cl 0.50803(16) 0.78668(7) 0.91717(7) 0.0410(3) Uani 1 1 d .
Cl3 Cl 0.42511(13) 0.67736(6) 0.85781(6) 0.0282(3) Uani 1 1 d .
Cl4 Cl 0.32722(13) 0.80665(6) 0.72754(6) 0.0267(3) Uani 1 1 d .
Cl5 Cl 0.42131(13) 0.91620(6) 0.78334(6) 0.0286(3) Uani 1 1 d .
C98 C 0.4427(6) 0.9575(3) 0.9246(3) 0.0489(17) Uani 1 1 d .
H98A H 0.4538 0.9325 0.8944 0.059 Uiso 1 1 calc R
H98B H 0.4057 0.9237 0.9735 0.059 Uiso 1 1 calc R
Cl6 Cl 0.3182(2) 1.02210(8) 0.89974(12) 0.0827(7) Uani 1 1 d .
Cl7 Cl 0.61393(19) 0.99124(9) 0.91836(8) 0.0605(5) Uani 1 1 d .
C99 C 0.6674(5) 0.6365(3) 0.3902(3) 0.0362(13) Uani 1 1 d .
H99A H 0.7066 0.6384 0.3431 0.043 Uiso 1 1 calc R
H99B H 0.7171 0.6734 0.3945 0.043 Uiso 1 1 calc R
Cl8 Cl 0.7017(2) 0.55560(8) 0.45382(8) 0.0574(4) Uani 1 1 d .
Cl9 Cl 0.48055(16) 0.65201(8) 0.39943(8) 0.0499(4) Uani 1 1 d .

loop_
_atom_site_aniso_label
_atom_site_aniso_U_11
_atom_site_aniso_U_22
_atom_site_aniso_U_33
_atom_site_aniso_U_23
_atom_site_aniso_U_13
_atom_site_aniso_U_12
Pd1 0.01603(18) 0.01932(18) 0.01550(18) -0.00844(14) -0.00102(14) 0.00245(14)
Fe1 0.0181(4) 0.0193(3) 0.0166(3) -0.0081(3) -0.0003(3) 0.0001(3)
Cl1 0.0326(7) 0.0287(6) 0.0169(6) -0.0069(5) -0.0005(5) 0.0050(5)
N1 0.0129(19) 0.0193(19) 0.0154(19) -0.0065(16) -0.0019(15) 0.0008(15)
N2 0.015(2) 0.024(2) 0.017(2) -0.0068(16) -0.0049(16) 0.0031(16)
N3 0.021(2) 0.0182(19) 0.0147(19) -0.0080(16) -0.0058(16) 0.0043(16)
N4 0.019(2) 0.026(2) 0.019(2) -0.0141(17) -0.0014(17) -0.0015(16)
N5 0.027(2) 0.034(2) 0.023(2) -0.0195(19) -0.0033(18) 0.0041(18)
N6 0.021(2) 0.025(2) 0.018(2) -0.0110(17) -0.0012(17) 0.0004(17)
C1 0.015(2) 0.028(2) 0.019(2) -0.017(2) -0.0021(19) 0.0026(19)
C2 0.018(2) 0.024(2) 0.026(3) -0.013(2) -0.007(2) 0.0027(19)
C3 0.027(3) 0.025(2) 0.018(2) -0.010(2) -0.010(2) 0.004(2)
C4 0.027(3) 0.027(3) 0.019(3) -0.011(2) -0.004(2) 0.002(2)
C5 0.019(2) 0.019(2) 0.016(2) -0.0092(19) -0.0042(19) 0.0027(18)
C6 0.022(3) 0.017(2) 0.024(3) -0.012(2) 0.001(2) -0.0037(19)
C7 0.023(3) 0.027(3) 0.024(3) -0.014(2) -0.001(2) 0.003(2)
C8 0.044(3) 0.018(2) 0.022(3) -0.008(2) 0.002(2) -0.003(2)
C9 0.032(3) 0.029(3) 0.030(3) -0.019(2) 0.011(2) -0.012(2)
C10 0.020(3) 0.028(3) 0.031(3) -0.017(2) 0.001(2) -0.006(2)
C11 0.017(2) 0.022(2) 0.012(2) -0.0069(19) -0.0042(19) 0.0044(19)
C12 0.026(3) 0.023(2) 0.017(2) -0.007(2) -0.008(2) 0.009(2)
C13 0.033(3) 0.021(2) 0.011(2) -0.0083(19) -0.006(2) 0.011(2)
C14 0.014(2) 0.027(2) 0.023(3) -0.012(2) -0.003(2) 0.0023(19)
C15 0.024(3) 0.058(3) 0.030(3) -0.027(3) -0.010(2) 0.000(2)
C16 0.021(3) 0.037(3) 0.022(3) -0.007(2) -0.003(2) 0.004(2)
C17 0.030(3) 0.034(3) 0.028(3) -0.008(2) -0.007(2) 0.012(2)
C18 0.042(3) 0.022(3) 0.035(3) -0.010(2) -0.017(3) 0.013(2)
C19 0.025(3) 0.021(2) 0.018(2) -0.010(2) -0.007(2) -0.001(2)
C20 0.018(3) 0.029(3) 0.024(3) -0.010(2) 0.000(2) -0.006(2)
C21 0.027(3) 0.045(3) 0.024(3) -0.015(2) -0.012(2) -0.001(2)
C22 0.021(3) 0.018(2) 0.018(2) -0.0081(19) -0.004(2) 0.0027(19)
C23 0.040(3) 0.035(3) 0.025(3) -0.018(2) -0.005(2) 0.017(2)
C24 0.026(3) 0.032(3) 0.021(3) -0.012(2) -0.004(2) 0.007(2)
C25 0.035(3) 0.064(4) 0.050(4) -0.043(3) -0.013(3) -0.002(3)
C26 0.036(3) 0.068(4) 0.038(3) -0.026(3) -0.015(3) 0.005(3)
C27 0.056(4) 0.062(4) 0.068(5) -0.033(4) -0.017(4) -0.023(3)
C28 0.054(4) 0.071(4) 0.037(3) -0.038(3) -0.010(3) 0.021(3)
C29 0.029(3) 0.063(4) 0.035(3) -0.026(3) 0.000(3) 0.016(3)
C30 0.018(3) 0.031(3) 0.032(3) -0.022(2) -0.007(2) 0.005(2)
C31 0.018(3) 0.042(3) 0.056(4) -0.022(3) 0.000(3) -0.006(2)
C32 0.028(3) 0.044(3) 0.033(3) -0.023(3) -0.014(2) 0.010(2)
Pd1' 0.01565(18) 0.01570(17) 0.01447(18) -0.00548(14) -0.00303(14) 0.00034(13)
Fe1' 0.0169(3) 0.0162(3) 0.0161(3) -0.0070(3) -0.0037(3) 0.0016(3)
Cl1' 0.0353(7) 0.0370(7) 0.0233(6) -0.0170(5) -0.0047(6) -0.0048(6)
N1' 0.0152(19) 0.0128(18) 0.0163(19) -0.0063(15) -0.0029(15) 0.0000(14)
N2' 0.015(2) 0.0196(19) 0.0159(19) -0.0077(16) -0.0031(16) 0.0018(15)
N3' 0.017(2) 0.0177(19) 0.017(2) -0.0074(16) -0.0071(16) 0.0006(15)
N4' 0.0119(19) 0.0198(19) 0.0139(19) -0.0033(16) 0.0011(15) -0.0003(15)
N5' 0.017(2) 0.0209(19) 0.0131(19) -0.0052(16) -0.0027(16) -0.0016(16)
N6' 0.016(2) 0.0190(19) 0.020(2) -0.0071(16) 0.0008(16) -0.0016(15)
C1' 0.016(2) 0.015(2) 0.016(2) -0.0019(18) -0.0074(19) 0.0014(18)
C2' 0.020(2) 0.018(2) 0.013(2) -0.0050(19) -0.0032(19) -0.0016(18)
C3' 0.033(3) 0.017(2) 0.011(2) -0.0047(18) -0.008(2) 0.003(2)
C4' 0.025(3) 0.021(2) 0.021(3) -0.007(2) -0.009(2) -0.001(2)
C5' 0.017(2) 0.020(2) 0.026(3) -0.005(2) -0.008(2) 0.0036(19)
C6' 0.023(3) 0.012(2) 0.019(2) -0.0015(19) -0.005(2) 0.0054(18)
C7' 0.017(2) 0.023(2) 0.018(2) -0.007(2) 0.000(2) 0.0024(19)
C8' 0.030(3) 0.026(3) 0.022(3) -0.010(2) -0.003(2) 0.011(2)
C9' 0.035(3) 0.014(2) 0.027(3) -0.011(2) -0.008(2) 0.006(2)
C10' 0.019(2) 0.014(2) 0.023(3) -0.0046(19) -0.004(2) 0.0006(18)
C11' 0.018(2) 0.018(2) 0.010(2) -0.0034(18) -0.0047(18) -0.0011(18)
C12' 0.024(3) 0.020(2) 0.015(2) -0.0084(19) -0.003(2) -0.0059(19)
C13' 0.026(3) 0.016(2) 0.015(2) -0.0063(19) -0.002(2) -0.0046(19)
C14' 0.020(2) 0.021(2) 0.020(2) -0.006(2) -0.005(2) 0.0019(19)
C15' 0.026(3) 0.040(3) 0.030(3) -0.011(2) -0.014(2) 0.005(2)
C16' 0.022(3) 0.022(2) 0.025(3) -0.012(2) -0.005(2) 0.0012(19)
C17' 0.019(3) 0.031(3) 0.037(3) -0.021(2) -0.002(2) -0.005(2)
C18' 0.029(3) 0.026(3) 0.031(3) -0.017(2) -0.007(2) -0.003(2)
C19' 0.015(2) 0.019(2) 0.028(3) -0.012(2) -0.005(2) 0.0063(18)
C20' 0.030(3) 0.038(3) 0.030(3) -0.012(2) 0.001(2) 0.009(2)
C21' 0.016(2) 0.027(3) 0.037(3) -0.014(2) -0.014(2) 0.007(2)
C22' 0.021(2) 0.015(2) 0.018(2) -0.0109(19) -0.0019(19) 0.0015(18)
C23' 0.023(3) 0.024(2) 0.013(2) -0.0095(19) -0.0005(19) -0.004(2)
C24' 0.022(3) 0.026(2) 0.017(2) -0.011(2) 0.001(2) -0.005(2)
C25' 0.015(2) 0.021(2) 0.019(2) -0.004(2) -0.0060(19) 0.0078(19)
C26' 0.026(3) 0.019(2) 0.024(3) -0.010(2) -0.004(2) 0.007(2)
C27' 0.020(3) 0.025(2) 0.027(3) -0.012(2) -0.002(2) 0.003(2)
C28' 0.030(3) 0.032(3) 0.019(3) -0.007(2) 0.001(2) -0.002(2)
C29' 0.032(3) 0.043(3) 0.026(3) -0.018(2) 0.008(2) 0.000(2)
C30' 0.014(2) 0.022(2) 0.022(3) -0.005(2) 0.002(2) -0.0004(19)
C31' 0.017(3) 0.036(3) 0.044(3) -0.016(3) -0.006(2) 0.001(2)
C32' 0.027(3) 0.027(3) 0.049(4) -0.018(3) 0.004(3) 0.002(2)
Pd2 0.0205(2) 0.0274(2) 0.01817(19) -0.00949(16) -0.00329(15) 0.00593(15)
Cl2 0.0510(9) 0.0460(8) 0.0386(8) -0.0230(7) -0.0288(7) 0.0177(7)
Cl3 0.0307(7) 0.0274(6) 0.0213(6) -0.0071(5) -0.0033(5) 0.0063(5)
Cl4 0.0318(7) 0.0265(6) 0.0216(6) -0.0100(5) -0.0069(5) 0.0054(5)
Cl5 0.0345(7) 0.0282(6) 0.0243(6) -0.0129(5) -0.0059(5) 0.0041(5)
C98 0.064(4) 0.036(3) 0.048(4) -0.013(3) -0.021(3) -0.009(3)
Cl6 0.1108(17) 0.0352(9) 0.1207(18) -0.0292(10) -0.0725(15) 0.0137(9)
Cl7 0.0659(11) 0.0665(11) 0.0462(10) -0.0217(8) -0.0038(8) -0.0213(9)
C99 0.034(3) 0.046(3) 0.038(3) -0.028(3) 0.001(3) -0.010(3)
Cl8 0.0794(12) 0.0498(9) 0.0496(10) -0.0223(8) -0.0250(9) 0.0052(8)
Cl9 0.0379(9) 0.0618(10) 0.0619(10) -0.0392(8) -0.0055(7) -0.0014(7)

loop_
_atom_type_symbol
_atom_type_description
_atom_type_scat_dispersion_real
_atom_type_scat_dispersion_imag
_atom_type_scat_source
C C 0.0033 0.0016 'International Tables Vol C Tables 4.2.6.8 and 6.1.1.4'
H H 0.0000 0.0000 'International Tables Vol C Tables 4.2.6.8 and 6.1.1.4'
N N 0.0061 0.0033 'International Tables Vol C Tables 4.2.6.8 and 6.1.1.4'
Cl Cl 0.1484 0.1585 'International Tables Vol C Tables 4.2.6.8 and 6.1.1.4'
Fe Fe 0.3463 0.8444 'International Tables Vol C Tables 4.2.6.8 and 6.1.1.4'
Pd Pd -0.9988 1.0072 'International Tables Vol C Tables 4.2.6.8 and 6.1.1.4'

loop_
_geom_angle_atom_site_label_1
_geom_angle_atom_site_label_2
_geom_angle_atom_site_label_3
_geom_angle
N1 Pd1 N4 164.69(14)
N1 Pd1 Cl1 99.10(10)
N4 Pd1 Cl1 96.06(11)
N1 Pd1 C1 33.64(13)
N4 Pd1 C1 131.12(14)
Cl1 Pd1 C1 132.71(10)
N1 Pd1 C6 131.24(14)
N4 Pd1 C6 33.66(14)
Cl1 Pd1 C6 129.66(11)
C1 Pd1 C6 97.62(15)
N1 Pd1 Fe1 82.53(9)
N4 Pd1 Fe1 82.27(10)
Cl1 Pd1 Fe1 178.04(4)
C1 Pd1 Fe1 48.90(10)
C6 Pd1 Fe1 48.72(11)
C9 Fe1 C4 97.86(19)
C9 Fe1 C10 40.10(18)
C4 Fe1 C10 124.26(19)
C9 Fe1 C3 118.86(19)
C4 Fe1 C3 40.13(18)
C10 Fe1 C3 158.16(18)
C9 Fe1 C5 111.30(19)
C4 Fe1 C5 39.92(16)
C10 Fe1 C5 110.49(19)
C3 Fe1 C5 67.58(18)
C9 Fe1 C8 40.26(19)
C4 Fe1 C8 106.64(19)
C10 Fe1 C8 67.0(2)
C3 Fe1 C8 100.14(19)
C5 Fe1 C8 140.67(18)
C9 Fe1 C2 158.88(19)
C4 Fe1 C2 67.34(19)
C10 Fe1 C2 161.02(18)
C3 Fe1 C2 40.26(17)
C5 Fe1 C2 67.61(18)
C8 Fe1 C2 127.24(19)
C9 Fe1 C7 67.63(19)
C4 Fe1 C7 141.36(18)
C10 Fe1 C7 67.62(19)
C3 Fe1 C7 114.32(19)
C5 Fe1 C7 178.06(18)
C8 Fe1 C7 39.42(18)
C2 Fe1 C7 114.00(19)
C9 Fe1 C6 67.24(18)
C4 Fe1 C6 164.03(18)
C10 Fe1 C6 40.23(17)
C3 Fe1 C6 152.08(19)
C5 Fe1 C6 138.41(17)
C8 Fe1 C6 66.18(18)
C2 Fe1 C6 128.57(18)
C7 Fe1 C6 39.82(17)
C9 Fe1 C1 149.07(19)
C4 Fe1 C1 66.94(17)
C10 Fe1 C1 126.17(18)
C3 Fe1 C1 67.40(17)
C5 Fe1 C1 40.01(16)
C8 Fe1 C1 166.85(19)
C2 Fe1 C1 40.17(16)
C7 Fe1 C1 140.60(18)
C6 Fe1 C1 122.95(16)
C9 Fe1 Pd1 119.93(14)
C4 Fe1 Pd1 126.60(13)
C10 Fe1 Pd1 79.94(13)
C3 Fe1 Pd1 121.15(13)
C5 Fe1 Pd1 89.01(11)
C8 Fe1 Pd1 126.69(14)
C2 Fe1 Pd1 81.13(12)
C7 Fe1 Pd1 90.20(12)
C6 Fe1 Pd1 61.63(11)
C1 Fe1 Pd1 61.32(12)
C11 N1 C1 121.9(4)
C11 N1 Pd1 121.2(3)
C1 N1 Pd1 91.0(2)
C11 N2 C12 108.2(4)
C11 N2 C14 123.9(4)
C12 N2 C14 127.2(4)
C11 N3 C13 109.3(4)
C11 N3 C19 126.3(4)
C13 N3 C19 124.4(4)
C22 N4 C6 119.5(4)
C22 N4 Pd1 116.7(3)
C6 N4 Pd1 91.0(3)
C22 N5 C23 109.4(4)
C22 N5 C25 125.0(4)
C23 N5 C25 125.6(4)
C22 N6 C24 109.4(4)
C22 N6 C30 125.5(4)
C24 N6 C30 125.0(4)
N1 C1 C5 132.7(4)
N1 C1 C2 121.2(4)
C5 C1 C2 105.9(4)
N1 C1 Fe1 125.2(3)
C5 C1 Fe1 67.3(2)
C2 C1 Fe1 67.6(2)
N1 C1 Pd1 55.4(2)
C5 C1 Pd1 113.9(3)
C2 C1 Pd1 101.2(3)
Fe1 C1 Pd1 69.78(13)
C3 C2 C1 108.6(4)
C3 C2 Fe1 69.5(2)
C1 C2 Fe1 72.2(2)
C4 C3 C2 107.5(4)
C4 C3 Fe1 69.5(3)
C2 C3 Fe1 70.2(3)
C5 C4 C3 109.2(4)
C5 C4 Fe1 70.6(3)
C3 C4 Fe1 70.4(3)
C4 C5 C1 108.7(4)
C4 C5 Fe1 69.5(3)
C1 C5 Fe1 72.7(3)
N4 C6 C7 130.8(4)
N4 C6 C10 122.5(4)
C7 C6 C10 106.4(4)
N4 C6 Fe1 124.7(3)
C7 C6 Fe1 68.2(3)
C10 C6 Fe1 67.3(3)
N4 C6 Pd1 55.3(2)
C7 C6 Pd1 116.1(3)
C10 C6 Pd1 98.8(3)
Fe1 C6 Pd1 69.65(12)
C8 C7 C6 108.0(4)
C8 C7 Fe1 69.8(3)
C6 C7 Fe1 72.0(3)
C7 C8 C9 109.4(4)
C7 C8 Fe1 70.7(3)
C9 C8 Fe1 69.1(3)
C10 C9 C8 107.5(4)
C10 C9 Fe1 70.4(3)
C8 C9 Fe1 70.6(3)
C9 C10 C6 108.5(4)
C9 C10 Fe1 69.5(3)
C6 C10 Fe1 72.4(3)
N3 C11 N2 107.7(4)
N3 C11 N1 120.9(4)
N2 C11 N1 131.2(4)
C13 C12 N2 107.4(4)
C13 C12 C17 127.8(4)
N2 C12 C17 124.6(4)
C12 C13 N3 107.4(4)
C12 C13 C18 130.4(4)
N3 C13 C18 122.3(4)
N2 C14 C15 109.7(4)
N2 C14 C16 112.7(4)
C15 C14 C16 113.9(4)
N3 C19 C20 111.9(4)
N3 C19 C21 110.1(4)
C20 C19 C21 114.0(4)
N6 C22 N5 106.9(4)
N6 C22 N4 131.8(4)
N5 C22 N4 121.1(4)
C24 C23 N5 107.5(4)
C24 C23 C28 129.3(5)
N5 C23 C28 123.0(5)
C23 C24 N6 106.8(4)
C23 C24 C29 128.6(5)
N6 C24 C29 124.5(5)
N5 C25 C27 111.2(5)
N5 C25 C26 111.0(4)
C27 C25 C26 114.7(5)
N6 C30 C31 111.8(4)
N6 C30 C32 113.5(4)
C31 C30 C32 112.6(4)
N1' Pd1' N4' 165.02(14)
N1' Pd1' Cl1' 97.00(10)
N4' Pd1' Cl1' 97.94(11)
N1' Pd1' C6' 131.47(14)
N4' Pd1' C6' 33.77(14)
Cl1' Pd1' C6' 131.37(11)
N1' Pd1' C1' 33.55(14)
N4' Pd1' C1' 131.53(15)
Cl1' Pd1' C1' 130.53(10)
C6' Pd1' C1' 97.94(14)
N1' Pd1' Fe1' 82.21(10)
N4' Pd1' Fe1' 82.91(11)
Cl1' Pd1' Fe1' 177.44(4)
C6' Pd1' Fe1' 49.29(10)
C1' Pd1' Fe1' 48.66(10)
C4' Fe1' C8' 118.3(2)
C4' Fe1' C3' 40.52(17)
C8' Fe1' C3' 97.22(19)
C4' Fe1' C7' 157.42(19)
C8' Fe1' C7' 40.06(18)
C3' Fe1' C7' 123.11(18)
C4' Fe1' C9' 99.49(19)
C8' Fe1' C9' 40.74(18)
C3' Fe1' C9' 106.44(18)
C7' Fe1' C9' 67.62(19)
C4' Fe1' C5' 39.99(18)
C8' Fe1' C5' 157.97(19)
C3' Fe1' C5' 67.79(19)
C7' Fe1' C5' 161.98(19)
C9' Fe1' C5' 125.84(19)
C4' Fe1' C2' 67.86(17)
C8' Fe1' C2' 111.56(19)
C3' Fe1' C2' 40.26(16)
C7' Fe1' C2' 109.99(17)
C9' Fe1' C2' 141.34(19)
C5' Fe1' C2' 67.98(17)
C4' Fe1' C10' 115.01(18)
C8' Fe1' C10' 67.89(18)
C3' Fe1' C10' 142.34(18)
C7' Fe1' C10' 67.64(17)
C9' Fe1' C10' 39.94(18)
C5' Fe1' C10' 113.68(18)
C2' Fe1' C10' 177.07(17)
C4' Fe1' C1' 67.35(17)
C8' Fe1' C1' 149.57(18)
C3' Fe1' C1' 67.27(17)
C7' Fe1' C1' 126.48(17)
C9' Fe1' C1' 165.90(18)
C5' Fe1' C1' 40.49(16)
C2' Fe1' C1' 39.97(16)
C10' Fe1' C1' 139.83(18)
C4' Fe1' C6' 152.98(18)
C8' Fe1' C6' 67.24(18)
C3' Fe1' C6' 162.96(18)
C7' Fe1' C6' 40.15(16)
C9' Fe1' C6' 66.83(18)
C5' Fe1' C6' 129.12(18)
C2' Fe1' C6' 137.29(17)
C10' Fe1' C6' 39.78(16)
C1' Fe1' C6' 122.73(17)
C4' Fe1' Pd1' 121.72(14)
C8' Fe1' Pd1' 119.92(14)
C3' Fe1' Pd1' 127.37(13)
C7' Fe1' Pd1' 80.07(13)
C9' Fe1' Pd1' 126.13(14)
C5' Fe1' Pd1' 81.99(14)
C2' Fe1' Pd1' 89.21(12)
C10' Fe1' Pd1' 88.67(13)
C1' Fe1' Pd1' 61.94(12)
C6' Fe1' Pd1' 60.80(12)
C11' N1' C1' 125.0(4)
C11' N1' Pd1' 120.0(3)
C1' N1' Pd1' 91.8(2)
C11' N2' C12' 108.1(4)
C11' N2' C14' 123.8(4)
C12' N2' C14' 128.1(4)
C11' N3' C13' 108.9(4)
C11' N3' C19' 125.5(3)
C13' N3' C19' 125.4(4)
C22' N4' C6' 119.9(4)
C22' N4' Pd1' 124.4(3)
C6' N4' Pd1' 90.2(2)
C22' N5' C23' 108.8(4)
C22' N5' C25' 126.6(4)
C23' N5' C25' 123.9(3)
C22' N6' C24' 108.8(4)
C22' N6' C30' 124.0(4)
C24' N6' C30' 126.6(4)
N1' C1' C2' 132.1(4)
N1' C1' C5' 121.0(4)
C2' C1' C5' 106.5(4)
N1' C1' Fe1' 124.0(3)
C2' C1' Fe1' 68.0(2)
C5' C1' Fe1' 67.5(2)
N1' C1' Pd1' 54.6(2)
C2' C1' Pd1' 113.5(3)
C5' C1' Pd1' 101.2(3)
Fe1' C1' Pd1' 69.40(11)
C3' C2' C1' 108.3(4)
C3' C2' Fe1' 69.0(2)
C1' C2' Fe1' 72.0(2)
C4' C3' C2' 108.3(4)
C4' C3' Fe1' 69.6(2)
C2' C3' Fe1' 70.8(2)
C5' C4' C3' 108.7(4)
C5' C4' Fe1' 70.8(3)
C3' C4' Fe1' 69.9(2)
C4' C5' C1' 108.2(4)
C4' C5' Fe1' 69.3(3)
C1' C5' Fe1' 72.0(2)
N4' C6' C10' 128.8(4)
N4' C6' C7' 124.9(4)
C10' C6' C7' 106.1(4)
N4' C6' Fe1' 125.6(3)
C10' C6' Fe1' 67.8(2)
C7' C6' Fe1' 66.7(2)
N4' C6' Pd1' 56.0(2)
C10' C6' Pd1' 114.7(3)
C7' C6' Pd1' 99.9(3)
Fe1' C6' Pd1' 69.92(12)
C8' C7' C6' 109.2(4)
C8' C7' Fe1' 69.8(3)
C6' C7' Fe1' 73.1(3)
C7' C8' C9' 107.6(4)
C7' C8' Fe1' 70.2(3)
C9' C8' Fe1' 69.9(3)
C10' C9' C8' 108.4(4)
C10' C9' Fe1' 70.9(2)
C8' C9' Fe1' 69.4(3)
C9' C10' C6' 108.5(4)
C9' C10' Fe1' 69.2(2)
C6' C10' Fe1' 72.4(2)
N3' C11' N2' 107.8(4)
N3' C11' N1' 120.5(4)
N2' C11' N1' 131.1(4)
C13' C12' N2' 107.5(4)
C13' C12' C17' 128.0(4)
N2' C12' C17' 124.5(4)
C12' C13' N3' 107.7(4)
C12' C13' C18' 130.2(4)
N3' C13' C18' 122.1(4)
N2' C14' C16' 111.8(3)
N2' C14' C15' 112.7(4)
C16' C14' C15' 112.3(4)
N3' C19' C20' 110.1(4)
N3' C19' C21' 111.7(4)
C20' C19' C21' 114.5(4)
N5' C22' N6' 107.6(4)
N5' C22' N4' 122.5(4)
N6' C22' N4' 129.5(4)
C24' C23' N5' 107.9(4)
C24' C23' C28' 129.5(4)
N5' C23' C28' 122.6(4)
C23' C24' N6' 106.8(4)
C23' C24' C29' 128.3(4)
N6' C24' C29' 124.8(4)
N5' C25' C27' 112.9(4)
N5' C25' C26' 110.1(4)
C27' C25' C26' 113.2(4)
N6' C30' C32' 113.3(4)
N6' C30' C31' 111.3(4)
C32' C30' C31' 112.8(4)
Cl3 Pd2 Cl2 91.34(5)
Cl3 Pd2 Cl4 89.30(4)
Cl2 Pd2 Cl4 178.19(5)
Cl3 Pd2 Cl5 178.81(5)
Cl2 Pd2 Cl5 88.96(5)
Cl4 Pd2 Cl5 90.43(4)
Cl6 C98 Cl7 112.4(3)
Cl8 C99 Cl9 111.6(3)

loop_
_geom_bond_atom_site_label_1
_geom_bond_atom_site_label_2
_geom_bond_distance
Pd1 N1 2.049(4)
Pd1 N4 2.054(4)
Pd1 Cl1 2.3806(11)
Pd1 C1 2.489(4)
Pd1 C6 2.498(4)
Pd1 Fe1 2.6617(7)
Fe1 C9 2.052(5)
Fe1 C4 2.053(5)
Fe1 C10 2.065(5)
Fe1 C3 2.065(5)
Fe1 C5 2.066(4)
Fe1 C8 2.071(4)
Fe1 C2 2.075(4)
Fe1 C7 2.083(5)
Fe1 C6 2.133(5)
Fe1 C1 2.138(4)
N1 C11 1.370(5)
N1 C1 1.379(5)
N2 C11 1.357(5)
N2 C12 1.399(5)
N2 C14 1.486(5)
N3 C11 1.343(5)
N3 C13 1.387(5)
N3 C19 1.489(5)
N4 C22 1.375(6)
N4 C6 1.385(5)
N5 C22 1.349(6)
N5 C23 1.381(6)
N5 C25 1.491(6)
N6 C22 1.349(6)
N6 C24 1.390(6)
N6 C30 1.480(6)
C1 C5 1.440(6)
C1 C2 1.448(6)
C2 C3 1.425(6)
C3 C4 1.413(6)
C4 C5 1.406(6)
C6 C7 1.436(6)
C6 C10 1.445(6)
C7 C8 1.401(6)
C8 C9 1.419(7)
C9 C10 1.412(7)
C12 C13 1.346(6)
C12 C17 1.498(6)
C13 C18 1.483(6)
C14 C15 1.521(6)
C14 C16 1.522(6)
C19 C20 1.513(6)
C19 C21 1.518(6)
C23 C24 1.349(7)
C23 C28 1.507(7)
C24 C29 1.480(7)
C25 C27 1.496(8)
C25 C26 1.518(7)
C30 C31 1.523(6)
C30 C32 1.530(6)
Pd1' N1' 2.042(3)
Pd1' N4' 2.047(3)
Pd1' Cl1' 2.3626(13)
Pd1' C6' 2.468(4)
Pd1' C1' 2.503(4)
Pd1' Fe1' 2.6549(7)
Fe1' C4' 2.050(4)
Fe1' C8' 2.051(5)
Fe1' C3' 2.052(4)
Fe1' C7' 2.056(4)
Fe1' C9' 2.058(4)
Fe1' C5' 2.069(4)
Fe1' C2' 2.077(4)
Fe1' C10' 2.081(4)
Fe1' C1' 2.130(4)
Fe1' C6' 2.143(4)
N1' C11' 1.369(5)
N1' C1' 1.384(6)
N2' C11' 1.361(5)
N2' C12' 1.406(5)
N2' C14' 1.477(5)
N3' C11' 1.350(5)
N3' C13' 1.394(5)
N3' C19' 1.493(5)
N4' C22' 1.362(5)
N4' C6' 1.372(6)
N5' C22' 1.350(5)
N5' C23' 1.395(5)
N5' C25' 1.497(5)
N6' C22' 1.354(5)
N6' C24' 1.408(5)
N6' C30' 1.489(5)
C1' C2' 1.439(6)
C1' C5' 1.454(6)
C2' C3' 1.421(6)
C3' C4' 1.420(6)
C4' C5' 1.409(6)
C6' C10' 1.438(6)
C6' C7' 1.444(6)
C7' C8' 1.407(7)
C8' C9' 1.430(7)
C9' C10' 1.414(6)
C12' C13' 1.346(6)
C12' C17' 1.495(6)
C13' C18' 1.490(6)
C14' C16' 1.519(6)
C14' C15' 1.520(6)
C19' C20' 1.510(6)
C19' C21' 1.511(6)
C23' C24' 1.344(6)
C23' C28' 1.489(6)
C24' C29' 1.497(6)
C25' C27' 1.503(6)
C25' C26' 1.517(6)
C30' C32' 1.501(7)
C30' C31' 1.521(6)
Pd2 Cl3 2.3098(12)
Pd2 Cl2 2.3118(13)
Pd2 Cl4 2.3127(12)
Pd2 Cl5 2.3291(12)
C98 Cl6 1.738(6)
C98 Cl7 1.780(6)
C99 Cl8 1.751(5)
C99 Cl9 1.771(5)

loop_
_geom_hbond_atom_site_label_D
_geom_hbond_atom_site_label_H
_geom_hbond_atom_site_label_A
_geom_hbond_distance_DH
_geom_hbond_distance_HA
_geom_hbond_distance_DA
_geom_hbond_angle_DHA
C99 H99B Cl1' 0.99 2.55 3.486(5) 157.6
C98 H98A Cl5 0.99 2.65 3.565(6) 154.0

loop_
_geom_torsion_atom_site_label_1
_geom_torsion_atom_site_label_2
_geom_torsion_atom_site_label_3
_geom_torsion_atom_site_label_4
_geom_torsion
N1 Pd1 Fe1 C9 143.74(19)
N4 Pd1 Fe1 C9 -38.2(2)
Cl1 Pd1 Fe1 C9 -69.5(11)
C1 Pd1 Fe1 C9 144.4(2)
C6 Pd1 Fe1 C9 -35.1(2)
N1 Pd1 Fe1 C4 15.12(19)
N4 Pd1 Fe1 C4 -166.8(2)
Cl1 Pd1 Fe1 C4 161.9(11)
C1 Pd1 Fe1 C4 15.8(2)
C6 Pd1 Fe1 C4 -163.7(2)
N1 Pd1 Fe1 C10 140.61(17)
N4 Pd1 Fe1 C10 -41.29(18)
Cl1 Pd1 Fe1 C10 -72.6(11)
C1 Pd1 Fe1 C10 141.28(19)
C6 Pd1 Fe1 C10 -38.24(19)
N1 Pd1 Fe1 C3 -33.27(19)
N4 Pd1 Fe1 C3 144.83(19)
Cl1 Pd1 Fe1 C3 113.5(11)
C1 Pd1 Fe1 C3 -32.6(2)
C6 Pd1 Fe1 C3 147.9(2)
N1 Pd1 Fe1 C5 29.59(15)
N4 Pd1 Fe1 C5 -152.30(16)
Cl1 Pd1 Fe1 C5 176.4(11)
C1 Pd1 Fe1 C5 30.26(18)
C6 Pd1 Fe1 C5 -149.25(19)
N1 Pd1 Fe1 C8 -168.3(2)
N4 Pd1 Fe1 C8 9.8(2)
Cl1 Pd1 Fe1 C8 -21.5(11)
C1 Pd1 Fe1 C8 -167.6(2)
C6 Pd1 Fe1 C8 12.9(2)
N1 Pd1 Fe1 C2 -37.90(16)
N4 Pd1 Fe1 C2 140.20(17)
Cl1 Pd1 Fe1 C2 108.9(11)
C1 Pd1 Fe1 C2 -37.23(18)
C6 Pd1 Fe1 C2 143.25(19)
N1 Pd1 Fe1 C7 -152.18(16)
N4 Pd1 Fe1 C7 25.92(17)
Cl1 Pd1 Fe1 C7 -5.4(11)
C1 Pd1 Fe1 C7 -151.51(19)
C6 Pd1 Fe1 C7 28.97(19)
N1 Pd1 Fe1 C6 178.84(17)
N4 Pd1 Fe1 C6 -3.05(18)
Cl1 Pd1 Fe1 C6 -34.4(11)
C1 Pd1 Fe1 C6 179.51(19)
N1 Pd1 Fe1 C1 -0.67(16)
N4 Pd1 Fe1 C1 177.44(17)
Cl1 Pd1 Fe1 C1 146.1(11)
C6 Pd1 Fe1 C1 -179.51(19)
N4 Pd1 N1 C11 -135.1(5)
Cl1 Pd1 N1 C11 53.1(3)
C1 Pd1 N1 C11 -128.9(4)
C6 Pd1 N1 C11 -126.8(3)
Fe1 Pd1 N1 C11 -128.0(3)
N4 Pd1 N1 C1 -6.2(6)
Cl1 Pd1 N1 C1 -178.0(2)
C6 Pd1 N1 C1 2.1(3)
Fe1 Pd1 N1 C1 0.9(2)
N1 Pd1 N4 C22 -112.8(5)
Cl1 Pd1 N4 C22 59.0(3)
C1 Pd1 N4 C22 -117.4(3)
C6 Pd1 N4 C22 -124.1(4)
Fe1 Pd1 N4 C22 -119.9(3)
N1 Pd1 N4 C6 11.3(7)
Cl1 Pd1 N4 C6 -176.9(2)
C1 Pd1 N4 C6 6.7(3)
Fe1 Pd1 N4 C6 4.1(2)
C11 N1 C1 C5 36.5(7)
Pd1 N1 C1 C5 -91.9(5)
C11 N1 C1 C2 -149.9(4)
Pd1 N1 C1 C2 81.8(4)
C11 N1 C1 Fe1 126.9(4)
Pd1 N1 C1 Fe1 -1.4(3)
C11 N1 C1 Pd1 128.3(4)
C9 Fe1 C1 N1 -100.0(5)
C4 Fe1 C1 N1 -165.1(4)
C10 Fe1 C1 N1 -48.5(4)
C3 Fe1 C1 N1 151.2(4)
C5 Fe1 C1 N1 -127.2(5)
C8 Fe1 C1 N1 131.9(7)
C2 Fe1 C1 N1 113.3(5)
C7 Fe1 C1 N1 49.9(5)
C6 Fe1 C1 N1 0.7(4)
Pd1 Fe1 C1 N1 1.2(3)
C9 Fe1 C1 C5 27.2(5)
C4 Fe1 C1 C5 -37.9(3)
C10 Fe1 C1 C5 78.7(3)
C3 Fe1 C1 C5 -81.6(3)
C8 Fe1 C1 C5 -100.9(8)
C2 Fe1 C1 C5 -119.5(4)
C7 Fe1 C1 C5 177.1(3)
C6 Fe1 C1 C5 127.9(3)
Pd1 Fe1 C1 C5 128.4(3)
C9 Fe1 C1 C2 146.8(4)
C4 Fe1 C1 C2 81.7(3)
C10 Fe1 C1 C2 -161.8(3)
C3 Fe1 C1 C2 38.0(3)
C5 Fe1 C1 C2 119.5(4)
C8 Fe1 C1 C2 18.7(9)
C7 Fe1 C1 C2 -63.3(4)
C6 Fe1 C1 C2 -112.6(3)
Pd1 Fe1 C1 C2 -112.1(3)
C9 Fe1 C1 Pd1 -101.2(3)
C4 Fe1 C1 Pd1 -166.26(18)
C10 Fe1 C1 Pd1 -49.7(2)
C3 Fe1 C1 Pd1 150.03(18)
C5 Fe1 C1 Pd1 -128.4(3)
C8 Fe1 C1 Pd1 130.7(8)
C2 Fe1 C1 Pd1 112.1(3)
C7 Fe1 C1 Pd1 48.7(3)
C6 Fe1 C1 Pd1 -0.5(2)
N4 Pd1 C1 N1 177.8(2)
Cl1 Pd1 C1 N1 2.7(3)
C6 Pd1 C1 N1 -178.4(2)
Fe1 Pd1 C1 N1 -178.8(3)
N1 Pd1 C1 C5 126.5(4)
N4 Pd1 C1 C5 -55.6(4)
Cl1 Pd1 C1 C5 129.2(3)
C6 Pd1 C1 C5 -51.9(3)
Fe1 Pd1 C1 C5 -52.3(3)
N1 Pd1 C1 C2 -120.3(4)
N4 Pd1 C1 C2 57.5(3)
Cl1 Pd1 C1 C2 -117.7(3)
C6 Pd1 C1 C2 61.2(3)
Fe1 Pd1 C1 C2 60.9(2)
N1 Pd1 C1 Fe1 178.8(3)
N4 Pd1 C1 Fe1 -3.4(2)
Cl1 Pd1 C1 Fe1 -178.52(5)
C6 Pd1 C1 Fe1 0.37(14)
N1 C1 C2 C3 -178.9(4)
C5 C1 C2 C3 -3.7(5)
Fe1 C1 C2 C3 -60.3(3)
Pd1 C1 C2 C3 -122.7(3)
N1 C1 C2 Fe1 -118.6(4)
C5 C1 C2 Fe1 56.6(3)
Pd1 C1 C2 Fe1 -62.44(16)
C9 Fe1 C2 C3 -10.1(7)
C4 Fe1 C2 C3 37.9(3)
C10 Fe1 C2 C3 169.3(5)
C5 Fe1 C2 C3 81.3(3)
C8 Fe1 C2 C3 -56.3(3)
C7 Fe1 C2 C3 -99.9(3)
C6 Fe1 C2 C3 -143.8(3)
C1 Fe1 C2 C3 118.5(4)
Pd1 Fe1 C2 C3 173.9(3)
C9 Fe1 C2 C1 -128.6(5)
C4 Fe1 C2 C1 -80.6(3)
C10 Fe1 C2 C1 50.9(7)
C3 Fe1 C2 C1 -118.5(4)
C5 Fe1 C2 C1 -37.2(2)
C8 Fe1 C2 C1 -174.7(3)
C7 Fe1 C2 C1 141.6(3)
C6 Fe1 C2 C1 97.7(3)
Pd1 Fe1 C2 C1 55.4(2)
C1 C2 C3 C4 2.3(5)
Fe1 C2 C3 C4 -59.7(3)
C1 C2 C3 Fe1 62.0(3)
C9 Fe1 C3 C4 -65.7(3)
C10 Fe1 C3 C4 -52.3(6)
C5 Fe1 C3 C4 37.1(3)
C8 Fe1 C3 C4 -103.8(3)
C2 Fe1 C3 C4 118.4(4)
C7 Fe1 C3 C4 -142.5(3)
C6 Fe1 C3 C4 -161.3(3)
C1 Fe1 C3 C4 80.5(3)
Pd1 Fe1 C3 C4 111.3(2)
C9 Fe1 C3 C2 175.9(3)
C4 Fe1 C3 C2 -118.4(4)
C10 Fe1 C3 C2 -170.7(5)
C5 Fe1 C3 C2 -81.4(3)
C8 Fe1 C3 C2 137.7(3)
C7 Fe1 C3 C2 99.0(3)
C6 Fe1 C3 C2 80.3(4)
C1 Fe1 C3 C2 -37.9(3)
Pd1 Fe1 C3 C2 -7.1(3)
C2 C3 C4 C5 0.1(5)
Fe1 C3 C4 C5 -60.1(3)
C2 C3 C4 Fe1 60.2(3)
C9 Fe1 C4 C5 -114.0(3)
C10 Fe1 C4 C5 -81.1(3)
C3 Fe1 C4 C5 119.7(4)
C8 Fe1 C4 C5 -154.3(3)
C2 Fe1 C4 C5 81.7(3)
C7 Fe1 C4 C5 -177.7(3)
C6 Fe1 C4 C5 -93.4(7)
C1 Fe1 C4 C5 38.0(3)
Pd1 Fe1 C4 C5 22.9(3)
C9 Fe1 C4 C3 126.3(3)
C10 Fe1 C4 C3 159.1(3)
C5 Fe1 C4 C3 -119.7(4)
C8 Fe1 C4 C3 86.0(3)
C2 Fe1 C4 C3 -38.0(3)
C7 Fe1 C4 C3 62.6(4)
C6 Fe1 C4 C3 146.8(6)
C1 Fe1 C4 C3 -81.8(3)
Pd1 Fe1 C4 C3 -96.8(3)
C3 C4 C5 C1 -2.4(5)
Fe1 C4 C5 C1 -62.5(3)
C3 C4 C5 Fe1 60.0(3)
N1 C1 C5 C4 178.1(4)
C2 C1 C5 C4 3.8(5)
Fe1 C1 C5 C4 60.5(3)
Pd1 C1 C5 C4 114.0(3)
N1 C1 C5 Fe1 117.6(5)
C2 C1 C5 Fe1 -56.7(3)
Pd1 C1 C5 Fe1 53.5(2)
C9 Fe1 C5 C4 76.3(3)
C10 Fe1 C5 C4 119.3(3)
C3 Fe1 C5 C4 -37.3(3)
C8 Fe1 C5 C4 41.0(4)
C2 Fe1 C5 C4 -81.0(3)
C7 Fe1 C5 C4 132(5)
C6 Fe1 C5 C4 155.6(3)
C1 Fe1 C5 C4 -118.3(4)
Pd1 Fe1 C5 C4 -161.8(3)
C9 Fe1 C5 C1 -165.4(3)
C4 Fe1 C5 C1 118.3(4)
C10 Fe1 C5 C1 -122.3(3)
C3 Fe1 C5 C1 81.1(3)
C8 Fe1 C5 C1 159.4(3)
C2 Fe1 C5 C1 37.4(2)
C7 Fe1 C5 C1 -109(5)
C6 Fe1 C5 C1 -86.1(3)
Pd1 Fe1 C5 C1 -43.5(2)
C22 N4 C6 C7 25.5(7)
Pd1 N4 C6 C7 -96.3(5)
C22 N4 C6 C10 -161.0(4)
Pd1 N4 C6 C10 77.2(4)
C22 N4 C6 Fe1 115.5(4)
Pd1 N4 C6 Fe1 -6.2(4)
C22 N4 C6 Pd1 121.8(4)
C9 Fe1 C6 N4 152.7(4)
C4 Fe1 C6 N4 130.6(6)
C10 Fe1 C6 N4 114.8(5)
C3 Fe1 C6 N4 -98.2(5)
C5 Fe1 C6 N4 55.8(5)
C8 Fe1 C6 N4 -163.3(4)
C2 Fe1 C6 N4 -43.7(5)
C7 Fe1 C6 N4 -125.4(5)
C1 Fe1 C6 N4 6.0(5)
Pd1 Fe1 C6 N4 5.5(3)
C9 Fe1 C6 C7 -81.9(3)
C4 Fe1 C6 C7 -104.0(7)
C10 Fe1 C6 C7 -119.8(4)
C3 Fe1 C6 C7 27.2(5)
C5 Fe1 C6 C7 -178.8(3)
C8 Fe1 C6 C7 -37.9(3)
C2 Fe1 C6 C7 81.7(3)
C1 Fe1 C6 C7 131.3(3)
Pd1 Fe1 C6 C7 130.8(3)
C9 Fe1 C6 C10 38.0(3)
C4 Fe1 C6 C10 15.8(7)
C3 Fe1 C6 C10 147.0(4)
C5 Fe1 C6 C10 -59.0(4)
C8 Fe1 C6 C10 81.9(3)
C2 Fe1 C6 C10 -158.4(3)
C7 Fe1 C6 C10 119.8(4)
C1 Fe1 C6 C10 -108.8(3)
Pd1 Fe1 C6 C10 -109.3(3)
C9 Fe1 C6 Pd1 147.3(2)
C4 Fe1 C6 Pd1 125.1(6)
C10 Fe1 C6 Pd1 109.3(3)
C3 Fe1 C6 Pd1 -103.7(3)
C5 Fe1 C6 Pd1 50.4(3)
C8 Fe1 C6 Pd1 -168.7(2)
C2 Fe1 C6 Pd1 -49.1(2)
C7 Fe1 C6 Pd1 -130.8(3)
C1 Fe1 C6 Pd1 0.5(2)
N1 Pd1 C6 N4 -176.1(2)
Cl1 Pd1 C6 N4 4.0(3)
C1 Pd1 C6 N4 -174.9(3)
Fe1 Pd1 C6 N4 -174.5(3)
N1 Pd1 C6 C7 -53.0(4)
N4 Pd1 C6 C7 123.1(5)
Cl1 Pd1 C6 C7 127.1(3)
C1 Pd1 C6 C7 -51.8(4)
Fe1 Pd1 C6 C7 -51.5(3)
N1 Pd1 C6 C10 60.2(4)
N4 Pd1 C6 C10 -123.7(4)
Cl1 Pd1 C6 C10 -119.7(3)
C1 Pd1 C6 C10 61.4(3)
Fe1 Pd1 C6 C10 61.8(3)
N1 Pd1 C6 Fe1 -1.5(2)
N4 Pd1 C6 Fe1 174.5(3)
Cl1 Pd1 C6 Fe1 178.57(5)
C1 Pd1 C6 Fe1 -0.37(14)
N4 C6 C7 C8 178.6(4)
C10 C6 C7 C8 4.3(5)
Fe1 C6 C7 C8 60.9(3)
Pd1 C6 C7 C8 113.0(4)
N4 C6 C7 Fe1 117.7(5)
C10 C6 C7 Fe1 -56.6(3)
Pd1 C6 C7 Fe1 52.2(2)
C9 Fe1 C7 C8 -37.0(3)
C4 Fe1 C7 C8 36.9(4)
C10 Fe1 C7 C8 -80.5(3)
C3 Fe1 C7 C8 75.8(3)
C5 Fe1 C7 C8 -94(5)
C2 Fe1 C7 C8 120.1(3)
C6 Fe1 C7 C8 -117.8(4)
C1 Fe1 C7 C8 159.2(3)
Pd1 Fe1 C7 C8 -159.5(3)
C9 Fe1 C7 C6 80.8(3)
C4 Fe1 C7 C6 154.7(3)
C10 Fe1 C7 C6 37.3(3)
C3 Fe1 C7 C6 -166.4(2)
C5 Fe1 C7 C6 24(5)
C8 Fe1 C7 C6 117.8(4)
C2 Fe1 C7 C6 -122.1(3)
C1 Fe1 C7 C6 -83.0(4)
Pd1 Fe1 C7 C6 -41.7(2)
C6 C7 C8 C9 -3.7(5)
Fe1 C7 C8 C9 58.5(3)
C6 C7 C8 Fe1 -62.2(3)
C9 Fe1 C8 C7 120.6(4)
C4 Fe1 C8 C7 -157.0(3)
C10 Fe1 C8 C7 82.3(3)
C3 Fe1 C8 C7 -116.2(3)
C5 Fe1 C8 C7 176.9(3)
C2 Fe1 C8 C7 -83.1(3)
C6 Fe1 C8 C7 38.3(3)
C1 Fe1 C8 C7 -98.1(8)
Pd1 Fe1 C8 C7 25.9(4)
C4 Fe1 C8 C9 82.4(3)
C10 Fe1 C8 C9 -38.3(3)
C3 Fe1 C8 C9 123.2(3)
C5 Fe1 C8 C9 56.3(4)
C2 Fe1 C8 C9 156.3(3)
C7 Fe1 C8 C9 -120.6(4)
C6 Fe1 C8 C9 -82.4(3)
C1 Fe1 C8 C9 141.2(7)
Pd1 Fe1 C8 C9 -94.8(3)
C7 C8 C9 C10 1.7(5)
Fe1 C8 C9 C10 61.1(3)
C7 C8 C9 Fe1 -59.5(3)
C4 Fe1 C9 C10 135.9(3)
C3 Fe1 C9 C10 172.3(3)
C5 Fe1 C9 C10 96.9(3)
C8 Fe1 C9 C10 -117.6(4)
C2 Fe1 C9 C10 179.7(5)
C7 Fe1 C9 C10 -81.3(3)
C6 Fe1 C9 C10 -38.1(3)
C1 Fe1 C9 C10 78.5(4)
Pd1 Fe1 C9 C10 -4.8(3)
C4 Fe1 C9 C8 -106.5(3)
C10 Fe1 C9 C8 117.6(4)
C3 Fe1 C9 C8 -70.1(3)
C5 Fe1 C9 C8 -145.5(3)
C2 Fe1 C9 C8 -62.7(6)
C7 Fe1 C9 C8 36.2(3)
C6 Fe1 C9 C8 79.5(3)
C1 Fe1 C9 C8 -163.9(3)
Pd1 Fe1 C9 C8 112.8(3)
C8 C9 C10 C6 1.1(5)
Fe1 C9 C10 C6 62.3(3)
C8 C9 C10 Fe1 -61.2(3)
N4 C6 C10 C9 -178.2(4)
C7 C6 C10 C9 -3.3(5)
Fe1 C6 C10 C9 -60.4(3)
Pd1 C6 C10 C9 -123.9(3)
N4 C6 C10 Fe1 -117.8(4)
C7 C6 C10 Fe1 57.1(3)
Pd1 C6 C10 Fe1 -63.53(15)
C4 Fe1 C10 C9 -56.5(4)
C3 Fe1 C10 C9 -18.4(7)
C5 Fe1 C10 C9 -99.1(3)
C8 Fe1 C10 C9 38.5(3)
C2 Fe1 C10 C9 -179.7(5)
C7 Fe1 C10 C9 81.4(3)
C6 Fe1 C10 C9 118.3(4)
C1 Fe1 C10 C9 -141.4(3)
Pd1 Fe1 C10 C9 175.8(3)
C9 Fe1 C10 C6 -118.3(4)
C4 Fe1 C10 C6 -174.8(2)
C3 Fe1 C10 C6 -136.7(5)
C5 Fe1 C10 C6 142.6(3)
C8 Fe1 C10 C6 -79.8(3)
C2 Fe1 C10 C6 62.0(7)
C7 Fe1 C10 C6 -36.9(2)
C1 Fe1 C10 C6 100.3(3)
Pd1 Fe1 C10 C6 57.5(2)
C13 N3 C11 N2 2.9(5)
C19 N3 C11 N2 -179.2(4)
C13 N3 C11 N1 178.1(4)
C19 N3 C11 N1 -4.0(7)
C12 N2 C11 N3 -1.8(5)
C14 N2 C11 N3 169.5(4)
C12 N2 C11 N1 -176.4(4)
C14 N2 C11 N1 -5.0(7)
C1 N1 C11 N3 115.3(5)
Pd1 N1 C11 N3 -131.1(4)
C1 N1 C11 N2 -70.7(6)
Pd1 N1 C11 N2 42.8(6)
C11 N2 C12 C13 0.0(5)
C14 N2 C12 C13 -171.0(4)
C11 N2 C12 C17 -175.8(4)
C14 N2 C12 C17 13.2(7)
N2 C12 C13 N3 1.7(5)
C17 C12 C13 N3 177.3(4)
N2 C12 C13 C18 -178.5(5)
C17 C12 C13 C18 -2.9(9)
C11 N3 C13 C12 -2.9(5)
C19 N3 C13 C12 179.1(4)
C11 N3 C13 C18 177.3(4)
C19 N3 C13 C18 -0.6(7)
C11 N2 C14 C15 -105.9(5)
C12 N2 C14 C15 63.8(6)
C11 N2 C14 C16 126.0(4)
C12 N2 C14 C16 -64.3(6)
C11 N3 C19 C20 52.8(6)
C13 N3 C19 C20 -129.6(4)
C11 N3 C19 C21 -75.2(5)
C13 N3 C19 C21 102.4(5)
C24 N6 C22 N5 -1.0(5)
C30 N6 C22 N5 175.0(4)
C24 N6 C22 N4 -175.5(4)
C30 N6 C22 N4 0.5(7)
C23 N5 C22 N6 1.0(5)
C25 N5 C22 N6 -177.6(4)
C23 N5 C22 N4 176.2(4)
C25 N5 C22 N4 -2.4(7)
C6 N4 C22 N6 -71.1(6)
Pd1 N4 C22 N6 36.8(6)
C6 N4 C22 N5 115.1(5)
Pd1 N4 C22 N5 -137.0(3)
C22 N5 C23 C24 -0.7(5)
C25 N5 C23 C24 178.0(4)
C22 N5 C23 C28 173.7(5)
C25 N5 C23 C28 -7.6(8)
N5 C23 C24 N6 0.1(5)
C28 C23 C24 N6 -173.9(5)
N5 C23 C24 C29 176.4(5)
C28 C23 C24 C29 2.5(9)
C22 N6 C24 C23 0.6(5)
C30 N6 C24 C23 -175.4(4)
C22 N6 C24 C29 -176.0(4)
C30 N6 C24 C29 8.0(7)
C22 N5 C25 C27 -65.5(6)
C23 N5 C25 C27 116.0(6)
C22 N5 C25 C26 63.5(6)
C23 N5 C25 C26 -115.0(5)
C22 N6 C30 C31 -107.4(5)
C24 N6 C30 C31 68.0(6)
C22 N6 C30 C32 124.0(5)
C24 N6 C30 C32 -60.7(6)
N1' Pd1' Fe1' C4' 33.05(18)
N4' Pd1' Fe1' C4' -145.19(18)
Cl1' Pd1' Fe1' C4' 105.3(8)
C6' Pd1' Fe1' C4' -148.7(2)
C1' Pd1' Fe1' C4' 32.60(19)
N1' Pd1' Fe1' C8' -144.68(18)
N4' Pd1' Fe1' C8' 37.08(18)
Cl1' Pd1' Fe1' C8' -72.4(8)
C6' Pd1' Fe1' C8' 33.6(2)
C1' Pd1' Fe1' C8' -145.1(2)
N1' Pd1' Fe1' C3' -16.22(19)
N4' Pd1' Fe1' C3' 165.54(19)
Cl1' Pd1' Fe1' C3' 56.0(8)
C6' Pd1' Fe1' C3' 162.0(2)
C1' Pd1' Fe1' C3' -16.7(2)
N1' Pd1' Fe1' C7' -140.55(16)
N4' Pd1' Fe1' C7' 41.21(16)
Cl1' Pd1' Fe1' C7' -68.3(8)
C6' Pd1' Fe1' C7' 37.71(18)
C1' Pd1' Fe1' C7' -141.01(18)
N1' Pd1' Fe1' C9' 166.8(2)
N4' Pd1' Fe1' C9' -11.5(2)
Cl1' Pd1' Fe1' C9' -121.0(8)
C6' Pd1' Fe1' C9' -15.0(2)
C1' Pd1' Fe1' C9' 166.3(2)
N1' Pd1' Fe1' C5' 37.78(16)
N4' Pd1' Fe1' C5' -140.46(16)
Cl1' Pd1' Fe1' C5' 110.0(8)
C6' Pd1' Fe1' C5' -143.96(19)
C1' Pd1' Fe1' C5' 37.32(17)
N1' Pd1' Fe1' C2' -30.10(16)
N4' Pd1' Fe1' C2' 151.66(16)
Cl1' Pd1' Fe1' C2' 42.2(8)
C6' Pd1' Fe1' C2' 148.17(19)
C1' Pd1' Fe1' C2' -30.55(17)
N1' Pd1' Fe1' C10' 151.92(16)
N4' Pd1' Fe1' C10' -26.32(16)
Cl1' Pd1' Fe1' C10' -135.8(8)
C6' Pd1' Fe1' C10' -29.82(18)
C1' Pd1' Fe1' C10' 151.46(18)
N1' Pd1' Fe1' C1' 0.46(16)
N4' Pd1' Fe1' C1' -177.78(16)
Cl1' Pd1' Fe1' C1' 72.7(8)
C6' Pd1' Fe1' C1' 178.72(19)
N1' Pd1' Fe1' C6' -178.26(17)
N4' Pd1' Fe1' C6' 3.50(17)
Cl1' Pd1' Fe1' C6' -106.0(8)
C1' Pd1' Fe1' C6' -178.72(19)
N4' Pd1' N1' C11' 139.1(5)
Cl1' Pd1' N1' C11' -45.2(3)
C6' Pd1' N1' C11' 130.6(3)
C1' Pd1' N1' C11' 133.0(5)
Fe1' Pd1' N1' C11' 132.4(3)
N4' Pd1' N1' C1' 6.2(6)
Cl1' Pd1' N1' C1' -178.2(2)
C6' Pd1' N1' C1' -2.4(3)
Fe1' Pd1' N1' C1' -0.6(2)
N1' Pd1' N4' C22' 115.8(6)
Cl1' Pd1' N4' C22' -59.9(3)
C6' Pd1' N4' C22' 127.3(5)
C1' Pd1' N4' C22' 120.3(3)
Fe1' Pd1' N4' C22' 122.6(3)
N1' Pd1' N4' C6' -11.5(7)
Cl1' Pd1' N4' C6' 172.8(2)
C1' Pd1' N4' C6' -7.0(3)
Fe1' Pd1' N4' C6' -4.8(2)
C11' N1' C1' C2' -38.3(7)
Pd1' N1' C1' C2' 91.0(4)
C11' N1' C1' C5' 149.2(4)
Pd1' N1' C1' C5' -81.5(4)
C11' N1' C1' Fe1' -128.4(4)
Pd1' N1' C1' Fe1' 0.9(3)
C11' N1' C1' Pd1' -129.3(4)
C4' Fe1' C1' N1' -151.0(4)
C8' Fe1' C1' N1' 101.2(5)
C3' Fe1' C1' N1' 164.9(4)
C7' Fe1' C1' N1' 49.6(4)
C9' Fe1' C1' N1' -129.2(7)
C5' Fe1' C1' N1' -113.2(5)
C2' Fe1' C1' N1' 126.9(5)
C10' Fe1' C1' N1' -48.6(5)
C6' Fe1' C1' N1' 0.5(4)
Pd1' Fe1' C1' N1' -0.8(3)
C4' Fe1' C1' C2' 82.1(3)
C8' Fe1' C1' C2' -25.7(5)
C3' Fe1' C1' C2' 38.0(3)
C7' Fe1' C1' C2' -77.3(3)
C9' Fe1' C1' C2' 103.9(8)
C5' Fe1' C1' C2' 119.9(4)
C10' Fe1' C1' C2' -175.5(3)
C6' Fe1' C1' C2' -126.4(3)
Pd1' Fe1' C1' C2' -127.7(3)
C4' Fe1' C1' C5' -37.8(3)
C8' Fe1' C1' C5' -145.6(4)
C3' Fe1' C1' C5' -81.9(3)
C7' Fe1' C1' C5' 162.8(3)
C9' Fe1' C1' C5' -16.0(9)
C2' Fe1' C1' C5' -119.9(4)
C10' Fe1' C1' C5' 64.6(4)
C6' Fe1' C1' C5' 113.7(3)
Pd1' Fe1' C1' C5' 112.4(3)
C4' Fe1' C1' Pd1' -150.23(18)
C8' Fe1' C1' Pd1' 102.0(3)
C3' Fe1' C1' Pd1' 165.69(18)
C7' Fe1' C1' Pd1' 50.4(2)
C9' Fe1' C1' Pd1' -128.4(7)
C5' Fe1' C1' Pd1' -112.4(3)
C2' Fe1' C1' Pd1' 127.7(3)
C10' Fe1' C1' Pd1' -47.8(3)
C6' Fe1' C1' Pd1' 1.3(2)
N4' Pd1' C1' N1' -177.9(2)
Cl1' Pd1' C1' N1' 2.4(3)
C6' Pd1' C1' N1' 178.2(2)
Fe1' Pd1' C1' N1' 179.2(3)
N1' Pd1' C1' C2' -126.0(4)
N4' Pd1' C1' C2' 56.1(4)
Cl1' Pd1' C1' C2' -123.6(3)
C6' Pd1' C1' C2' 52.2(3)
Fe1' Pd1' C1' C2' 53.2(3)
N1' Pd1' C1' C5' 120.2(4)
N4' Pd1' C1' C5' -57.6(3)
Cl1' Pd1' C1' C5' 122.6(3)
C6' Pd1' C1' C5' -61.6(3)
Fe1' Pd1' C1' C5' -60.6(3)
N1' Pd1' C1' Fe1' -179.2(3)
N4' Pd1' C1' Fe1' 2.9(2)
Cl1' Pd1' C1' Fe1' -176.79(5)
C6' Pd1' C1' Fe1' -0.98(14)
N1' C1' C2' C3' -176.3(4)
C5' C1' C2' C3' -3.0(5)
Fe1' C1' C2' C3' -59.7(3)
Pd1' C1' C2' C3' -113.6(3)
N1' C1' C2' Fe1' -116.6(5)
C5' C1' C2' Fe1' 56.7(3)
Pd1' C1' C2' Fe1' -53.9(2)
C4' Fe1' C2' C3' 37.9(3)
C8' Fe1' C2' C3' -75.1(3)
C7' Fe1' C2' C3' -118.0(3)
C9' Fe1' C2' C3' -39.2(4)
C5' Fe1' C2' C3' 81.2(3)
C10' Fe1' C2' C3' -154(4)
C1' Fe1' C2' C3' 118.6(4)
C6' Fe1' C2' C3' -154.4(3)
Pd1' Fe1' C2' C3' 162.8(3)
C4' Fe1' C2' C1' -80.7(3)
C8' Fe1' C2' C1' 166.4(3)
C3' Fe1' C2' C1' -118.6(4)
C7' Fe1' C2' C1' 123.4(3)
C9' Fe1' C2' C1' -157.8(3)
C5' Fe1' C2' C1' -37.4(3)
C10' Fe1' C2' C1' 88(4)
C6' Fe1' C2' C1' 87.0(3)
Pd1' Fe1' C2' C1' 44.3(2)
C1' C2' C3' C4' 1.8(5)
Fe1' C2' C3' C4' -59.8(3)
C1' C2' C3' Fe1' 61.6(3)
C8' Fe1' C3' C4' -126.0(3)
C7' Fe1' C3' C4' -159.0(3)
C9' Fe1' C3' C4' -85.4(3)
C5' Fe1' C3' C4' 37.2(3)
C2' Fe1' C3' C4' 118.9(4)
C10' Fe1' C3' C4' -63.2(4)
C1' Fe1' C3' C4' 81.2(3)
C6' Fe1' C3' C4' -149.5(5)
Pd1' Fe1' C3' C4' 97.2(3)
C4' Fe1' C3' C2' -118.9(4)
C8' Fe1' C3' C2' 115.1(3)
C7' Fe1' C3' C2' 82.0(3)
C9' Fe1' C3' C2' 155.7(3)
C5' Fe1' C3' C2' -81.7(3)
C10' Fe1' C3' C2' 177.9(3)
C1' Fe1' C3' C2' -37.7(3)
C6' Fe1' C3' C2' 91.6(6)
Pd1' Fe1' C3' C2' -21.8(3)
C2' C3' C4' C5' 0.1(5)
Fe1' C3' C4' C5' -60.4(3)
C2' C3' C4' Fe1' 60.5(3)
C8' Fe1' C4' C5' -174.9(3)
C3' Fe1' C4' C5' 119.3(4)
C7' Fe1' C4' C5' 170.7(4)
C9' Fe1' C4' C5' -136.4(3)
C2' Fe1' C4' C5' 81.7(3)
C10' Fe1' C4' C5' -97.7(3)
C1' Fe1' C4' C5' 38.3(3)
C6' Fe1' C4' C5' -79.8(5)
Pd1' Fe1' C4' C5' 7.3(3)
C8' Fe1' C4' C3' 65.7(3)
C7' Fe1' C4' C3' 51.4(6)
C9' Fe1' C4' C3' 104.3(3)
C5' Fe1' C4' C3' -119.3(4)
C2' Fe1' C4' C3' -37.6(3)
C10' Fe1' C4' C3' 143.0(3)
C1' Fe1' C4' C3' -81.0(3)
C6' Fe1' C4' C3' 160.9(4)
Pd1' Fe1' C4' C3' -112.0(2)
C3' C4' C5' C1' -2.0(5)
Fe1' C4' C5' C1' -61.8(3)
C3' C4' C5' Fe1' 59.8(3)
N1' C1' C5' C4' 177.3(4)
C2' C1' C5' C4' 3.1(5)
Fe1' C1' C5' C4' 60.1(3)
Pd1' C1' C5' C4' 122.0(3)
N1' C1' C5' Fe1' 117.2(4)
C2' C1' C5' Fe1' -57.0(3)
Pd1' C1' C5' Fe1' 61.93(16)
C8' Fe1' C5' C4' 11.9(6)
C3' Fe1' C5' C4' -37.7(3)
C7' Fe1' C5' C4' -168.4(5)
C9' Fe1' C5' C4' 57.0(3)
C2' Fe1' C5' C4' -81.3(3)
C10' Fe1' C5' C4' 101.3(3)
C1' Fe1' C5' C4' -118.3(4)
C6' Fe1' C5' C4' 144.8(3)
Pd1' Fe1' C5' C4' -173.7(3)
C4' Fe1' C5' C1' 118.3(4)
C8' Fe1' C5' C1' 130.2(5)
C3' Fe1' C5' C1' 80.5(3)
C7' Fe1' C5' C1' -50.2(7)
C9' Fe1' C5' C1' 175.3(3)
C2' Fe1' C5' C1' 36.9(3)
C10' Fe1' C5' C1' -140.5(3)
C6' Fe1' C5' C1' -96.9(3)
Pd1' Fe1' C5' C1' -55.5(2)
C22' N4' C6' C10' -34.8(6)
Pd1' N4' C6' C10' 96.0(4)
C22' N4' C6' C7' 151.7(4)
Pd1' N4' C6' C7' -77.4(4)
C22' N4' C6' Fe1' -123.6(4)
Pd1' N4' C6' Fe1' 7.2(4)
C22' N4' C6' Pd1' -130.9(4)
C4' Fe1' C6' N4' 96.9(5)
C8' Fe1' C6' N4' -155.1(4)
C3' Fe1' C6' N4' -129.7(6)
C7' Fe1' C6' N4' -117.2(5)
C9' Fe1' C6' N4' 160.5(4)
C5' Fe1' C6' N4' 42.3(5)
C2' Fe1' C6' N4' -57.4(5)
C10' Fe1' C6' N4' 122.6(5)
C1' Fe1' C6' N4' -7.7(5)
Pd1' Fe1' C6' N4' -6.4(3)
C4' Fe1' C6' C10' -25.7(5)
C8' Fe1' C6' C10' 82.3(3)
C3' Fe1' C6' C10' 107.7(6)
C7' Fe1' C6' C10' 120.1(4)
C9' Fe1' C6' C10' 37.9(3)
C5' Fe1' C6' C10' -80.4(3)
C2' Fe1' C6' C10' 179.9(3)
C1' Fe1' C6' C10' -130.4(3)
Pd1' Fe1' C6' C10' -129.0(3)
C4' Fe1' C6' C7' -145.8(4)
C8' Fe1' C6' C7' -37.8(3)
C3' Fe1' C6' C7' -12.4(7)
C9' Fe1' C6' C7' -82.2(3)
C5' Fe1' C6' C7' 159.5(3)
C2' Fe1' C6' C7' 59.8(4)
C10' Fe1' C6' C7' -120.1(4)
C1' Fe1' C6' C7' 109.5(3)
Pd1' Fe1' C6' C7' 110.9(3)
C4' Fe1' C6' Pd1' 103.3(4)
C8' Fe1' C6' Pd1' -148.68(19)
C3' Fe1' C6' Pd1' -123.3(6)
C7' Fe1' C6' Pd1' -110.9(3)
C9' Fe1' C6' Pd1' 166.90(19)
C5' Fe1' C6' Pd1' 48.7(2)
C2' Fe1' C6' Pd1' -51.0(3)
C10' Fe1' C6' Pd1' 129.0(3)
C1' Fe1' C6' Pd1' -1.3(2)
N1' Pd1' C6' N4' 176.0(2)
Cl1' Pd1' C6' N4' -9.5(3)
C1' Pd1' C6' N4' 174.7(2)
Fe1' Pd1' C6' N4' 173.7(3)
N1' Pd1' C6' C10' 54.6(4)
N4' Pd1' C6' C10' -121.4(4)
Cl1' Pd1' C6' C10' -130.9(3)
C1' Pd1' C6' C10' 53.3(3)
Fe1' Pd1' C6' C10' 52.3(3)
N1' Pd1' C6' C7' -58.3(3)
N4' Pd1' C6' C7' 125.7(4)
Cl1' Pd1' C6' C7' 116.1(3)
C1' Pd1' C6' C7' -59.6(3)
Fe1' Pd1' C6' C7' -60.6(3)
N1' Pd1' C6' Fe1' 2.3(2)
N4' Pd1' C6' Fe1' -173.7(3)
Cl1' Pd1' C6' Fe1' 176.72(5)
C1' Pd1' C6' Fe1' 0.97(14)
N4' C6' C7' C8' 179.0(4)
C10' C6' C7' C8' 4.3(5)
Fe1' C6' C7' C8' 60.8(3)
Pd1' C6' C7' C8' 123.8(3)
N4' C6' C7' Fe1' 118.2(4)
C10' C6' C7' Fe1' -56.5(3)
Pd1' C6' C7' Fe1' 62.98(15)
C4' Fe1' C7' C8' 19.8(6)
C3' Fe1' C7' C8' 57.1(3)
C9' Fe1' C7' C8' -38.4(3)
C5' Fe1' C7' C8' -179.8(5)
C2' Fe1' C7' C8' 100.1(3)
C10' Fe1' C7' C8' -81.8(3)
C1' Fe1' C7' C8' 141.9(3)
C6' Fe1' C7' C8' -118.5(4)
Pd1' Fe1' C7' C8' -174.4(3)
C4' Fe1' C7' C6' 138.4(4)
C8' Fe1' C7' C6' 118.5(4)
C3' Fe1' C7' C6' 175.7(3)
C9' Fe1' C7' C6' 80.1(3)
C5' Fe1' C7' C6' -61.3(6)
C2' Fe1' C7' C6' -141.4(3)
C10' Fe1' C7' C6' 36.8(3)
C1' Fe1' C7' C6' -99.6(3)
Pd1' Fe1' C7' C6' -55.9(2)
C6' C7' C8' C9' -2.8(5)
Fe1' C7' C8' C9' 60.1(3)
C6' C7' C8' Fe1' -62.9(3)
C4' Fe1' C8' C7' -171.5(3)
C3' Fe1' C8' C7' -134.8(3)
C9' Fe1' C8' C7' 118.3(4)
C5' Fe1' C8' C7' 179.8(4)
C2' Fe1' C8' C7' -95.8(3)
C10' Fe1' C8' C7' 81.1(3)
C1' Fe1' C8' C7' -78.4(4)
C6' Fe1' C8' C7' 37.9(3)
Pd1' Fe1' C8' C7' 6.3(3)
C4' Fe1' C8' C9' 70.2(3)
C3' Fe1' C8' C9' 106.9(3)
C7' Fe1' C8' C9' -118.3(4)
C5' Fe1' C8' C9' 61.5(6)
C2' Fe1' C8' C9' 145.9(3)
C10' Fe1' C8' C9' -37.2(3)
C1' Fe1' C8' C9' 163.3(3)
C6' Fe1' C8' C9' -80.4(3)
Pd1' Fe1' C8' C9' -112.0(3)
C7' C8' C9' C10' 0.1(5)
Fe1' C8' C9' C10' 60.4(3)
C7' C8' C9' Fe1' -60.3(3)
C4' Fe1' C9' C10' 117.9(3)
C8' Fe1' C9' C10' -119.2(4)
C3' Fe1' C9' C10' 158.9(3)
C7' Fe1' C9' C10' -81.4(3)
C5' Fe1' C9' C10' 84.8(3)
C2' Fe1' C9' C10' -175.8(3)
C1' Fe1' C9' C10' 97.5(8)
C6' Fe1' C9' C10' -37.7(3)
Pd1' Fe1' C9' C10' -23.5(3)
C4' Fe1' C9' C8' -122.9(3)
C3' Fe1' C9' C8' -81.8(3)
C7' Fe1' C9' C8' 37.8(3)
C5' Fe1' C9' C8' -156.0(3)
C2' Fe1' C9' C8' -56.6(4)
C10' Fe1' C9' C8' 119.2(4)
C1' Fe1' C9' C8' -143.2(7)
C6' Fe1' C9' C8' 81.5(3)
Pd1' Fe1' C9' C8' 95.7(3)
C8' C9' C10' C6' 2.7(5)
Fe1' C9' C10' C6' 62.1(3)
C8' C9' C10' Fe1' -59.4(3)
N4' C6' C10' C9' -178.7(4)
C7' C6' C10' C9' -4.3(5)
Fe1' C6' C10' C9' -60.0(3)
Pd1' C6' C10' C9' -113.5(3)
N4' C6' C10' Fe1' -118.6(4)
C7' C6' C10' Fe1' 55.8(3)
Pd1' C6' C10' Fe1' -53.4(2)
C4' Fe1' C10' C9' -74.1(3)
C8' Fe1' C10' C9' 37.9(3)
C3' Fe1' C10' C9' -34.3(4)
C7' Fe1' C10' C9' 81.4(3)
C5' Fe1' C10' C9' -118.2(3)
C2' Fe1' C10' C9' 118(4)
C1' Fe1' C10' C9' -158.0(3)
C6' Fe1' C10' C9' 118.5(4)
Pd1' Fe1' C10' C9' 161.2(3)
C4' Fe1' C10' C6' 167.4(3)
C8' Fe1' C10' C6' -80.5(3)
C3' Fe1' C10' C6' -152.8(3)
C7' Fe1' C10' C6' -37.1(3)
C9' Fe1' C10' C6' -118.5(4)
C5' Fe1' C10' C6' 123.4(3)
C2' Fe1' C10' C6' -1(4)
C1' Fe1' C10' C6' 83.5(3)
Pd1' Fe1' C10' C6' 42.7(3)
C13' N3' C11' N2' 0.2(5)
C19' N3' C11' N2' 175.7(4)
C13' N3' C11' N1' -172.0(4)
C19' N3' C11' N1' 3.5(6)
C12' N2' C11' N3' -0.1(5)
C14' N2' C11' N3' -177.7(4)
C12' N2' C11' N1' 171.0(4)
C14' N2' C11' N1' -6.6(7)
C1' N1' C11' N3' -115.5(5)
Pd1' N1' C11' N3' 127.8(3)
C1' N1' C11' N2' 74.4(6)
Pd1' N1' C11' N2' -42.3(6)
C11' N2' C12' C13' -0.1(5)
C14' N2' C12' C13' 177.4(4)
C11' N2' C12' C17' -178.4(4)
C14' N2' C12' C17' -0.9(7)
N2' C12' C13' N3' 0.2(5)
C17' C12' C13' N3' 178.4(4)
N2' C12' C13' C18' -177.5(4)
C17' C12' C13' C18' 0.8(8)
C11' N3' C13' C12' -0.2(5)
C19' N3' C13' C12' -175.7(4)
C11' N3' C13' C18' 177.6(4)
C19' N3' C13' C18' 2.1(6)
C11' N2' C14' C16' -115.2(4)
C12' N2' C14' C16' 67.7(6)
C11' N2' C14' C15' 117.3(5)
C12' N2' C14' C15' -59.8(6)
C11' N3' C19' C20' -72.0(5)
C13' N3' C19' C20' 102.8(5)
C11' N3' C19' C21' 56.3(5)
C13' N3' C19' C21' -128.9(4)
C23' N5' C22' N6' 0.1(5)
C25' N5' C22' N6' -170.4(4)
C23' N5' C22' N4' -174.1(4)
C25' N5' C22' N4' 15.3(7)
C24' N6' C22' N5' -0.4(5)
C30' N6' C22' N5' 170.6(4)
C24' N6' C22' N4' 173.3(4)
C30' N6' C22' N4' -15.7(7)
C6' N4' C22' N5' -90.5(5)
Pd1' N4' C22' N5' 156.1(3)
C6' N4' C22' N6' 96.6(6)
Pd1' N4' C22' N6' -16.9(7)
C22' N5' C23' C24' 0.2(5)
C25' N5' C23' C24' 171.1(4)
C22' N5' C23' C28' -179.2(4)
C25' N5' C23' C28' -8.3(7)
N5' C23' C24' N6' -0.4(5)
C28' C23' C24' N6' 178.9(4)
N5' C23' C24' C29' -177.6(4)
C28' C23' C24' C29' 1.8(8)
C22' N6' C24' C23' 0.5(5)
C30' N6' C24' C23' -170.1(4)
C22' N6' C24' C29' 177.8(4)
C30' N6' C24' C29' 7.1(7)
C22' N5' C25' C27' -55.5(6)
C23' N5' C25' C27' 135.3(4)
C22' N5' C25' C26' 72.1(5)
C23' N5' C25' C26' -97.1(5)
C22' N6' C30' C32' 121.2(5)
C24' N6' C30' C32' -69.5(5)
C22' N6' C30' C31' -110.4(5)
C24' N6' C30' C31' 59.0(6)
